data_7109095
loop_
_publ_author_name
'Matthew P. Blake'
'Nikolas Kaltsoyannis'
'Philip Mountford'

_publ_section_title
;
 Synthesis and reactions of beta-diketiminate-supported complexes with
 Mg-Fe or Yb-Fe bonds
;
_journal_name_full Chem.Commun.
_journal_page_first 3315
_journal_paper_doi 10.1039/c3cc41360h
_journal_volume 49
_journal_year 2013
_chemical_formula_moiety 'C94 H118 Fe4 N4 O10 Yb3, 1.5 (C5 H12)'
_chemical_formula_sum 'C101.5 H136 Fe4 N4 O10 Yb3'
_chemical_formula_weight 2314.73
_chemical_name_systematic
;
[{Yb(NacNac)(Fp)(THF)}2(u-YbFp2)].1.5(C5H12)
;
_space_group_IT_number 2
_symmetry_cell_setting triclinic
_symmetry_space_group_name_Hall '-P 1'
_symmetry_space_group_name_H-M 'P -1'
_atom_sites_solution_hydrogens difmap
_atom_sites_solution_primary direct
_atom_sites_solution_secondary difmap
_cell_angle_alpha 98.5709(16)
_cell_angle_beta 94.0808(16)
_cell_angle_gamma 106.4469(17)
_cell_formula_units_Z 2
_cell_length_a 13.3848(3)
_cell_length_b 17.1457(3)
_cell_length_c 24.9082(5)
_cell_measurement_reflns_used 29371
_cell_measurement_temperature 150
_cell_measurement_theta_max 77
_cell_measurement_theta_min 3
_cell_volume 5382.2(2)
_computing_cell_refinement 'CrysAlis, (Oxford Diffraction, 2002)'
_computing_data_collection 'SuperNova, (Oxford Diffraction, 2010)'
_computing_data_reduction 'CrysAlis, (Oxford Diffraction, 2002)'
_computing_molecular_graphics 'CAMERON (Watkin et al., 1996)'
_computing_publication_material 'CRYSTALS (Betteridge et al., 2003)'
_computing_structure_refinement 'CRYSTALS (Betteridge et al., 2003)'
_computing_structure_solution 'Superflip (Palatinus & Chapuis, 2007)'
_diffrn_ambient_temperature 150
_diffrn_measured_fraction_theta_full 0.997
_diffrn_measured_fraction_theta_max 0.987
_diffrn_measurement_device Area
_diffrn_measurement_device_type 'Oxford Diffraction SuperNova'
_diffrn_measurement_method \w
_diffrn_radiation_monochromator graphite
_diffrn_radiation_type 'Cu K\a'
_diffrn_radiation_wavelength 1.54184
_diffrn_reflns_av_R_equivalents 0.032
_diffrn_reflns_limit_h_max 14
_diffrn_reflns_limit_h_min -16
_diffrn_reflns_limit_k_max 21
_diffrn_reflns_limit_k_min -21
_diffrn_reflns_limit_l_max 31
_diffrn_reflns_limit_l_min -29
_diffrn_reflns_number 60294
_diffrn_reflns_theta_full 74.533
_diffrn_reflns_theta_max 76.838
_diffrn_reflns_theta_min 2.996
_diffrn_standards_number 0
_exptl_absorpt_coefficient_mu 9.214
_exptl_absorpt_correction_T_max 0.16
_exptl_absorpt_correction_T_min 0.09
_exptl_absorpt_correction_type multi-scan
_exptl_absorpt_process_details 'CrysAlis, (Oxford Diffraction, 2002)'
_exptl_crystal_colour red
_exptl_crystal_density_diffrn 1.428
_exptl_crystal_density_method 'not measured'
_exptl_crystal_description block
_exptl_crystal_F_000 2334.000
_exptl_crystal_size_max 0.200
_exptl_crystal_size_mid 0.200
_exptl_crystal_size_min 0.200
_refine_diff_density_max 1.54
_refine_diff_density_min -1.95
_refine_ls_extinction_method None
_refine_ls_goodness_of_fit_ref 1.1024
_refine_ls_hydrogen_treatment constr
_refine_ls_matrix_type full
_refine_ls_number_parameters 1322
_refine_ls_number_reflns 19077
_refine_ls_number_restraints 382
_refine_ls_R_factor_all 0.0434
_refine_ls_R_factor_gt 0.0385
_refine_ls_shift/su_max 0.0020091
_refine_ls_shift/su_mean 0.0001033
_refine_ls_structure_factor_coef F
_refine_ls_weighting_details
;
Method, part 1, Chebychev polynomial, (Watkin, 1994, Prince, 1982)
[weight] = 1.0/[A~0~*T~0~(x)+A~1~*T~1~(x) ... +A~n-1~]*T~n-1~(x)]
where A~i~ are the Chebychev coefficients listed below and x= Fcalc/Fmax
Method = Robust Weighting (Prince, 1982)
W = [weight] * [1-(deltaF/6*sigmaF)^2^]^2^
A~i~ are:
21.0 -12.2 17.4
;
_refine_ls_weighting_scheme calc
_refine_ls_wR_factor_all 0.0488
_refine_ls_wR_factor_gt 0.0448
_refine_ls_wR_factor_ref 0.0440
_reflns_limit_h_max 16
_reflns_limit_h_min -16
_reflns_limit_k_max 21
_reflns_limit_k_min -21
_reflns_limit_l_max 31
_reflns_limit_l_min 0
_reflns_number_gt 19892
_reflns_number_total 22448
_reflns_threshold_expression I>2.0\s(I)
_oxford_diffrn_Wilson_B_factor 2.26
_oxford_diffrn_Wilson_scale 0.08
_oxford_refine_ls_r_factor_ref 0.0371
_oxford_refine_ls_scale 2.2080(18)
_oxford_reflns_number_all 22360
_oxford_reflns_threshold_expression_ref I>3.0\s(I)
_cod_data_source_file c3cc41360h.txt
_cod_data_source_block MPB117
_cod_original_cell_volume 5382.24(19)
_cod_original_sg_symbol_Hall '-p 1'
_cod_original_sg_symbol_H-M 'P -1 '
_cod_original_formula_sum 'C101.50 H136 Fe4 N4 O10 Yb3'
_cod_database_code 7109095

loop_
_symmetry_equiv_pos_as_xyz
x,y,z
-x,-y,-z

loop_
_atom_site_label
_atom_site_type_symbol
_atom_site_fract_x
_atom_site_fract_y
_atom_site_fract_z
_atom_site_U_iso_or_equiv
_atom_site_occupancy
_atom_site_adp_type
_atom_site_refinement_flags_posn
_atom_site_refinement_flags_adp
_atom_site_disorder_assembly
_atom_site_disorder_group
Yb1 Yb 0.342431(11) 0.554971(9) 0.199462(6) 0.0243 1.0000 Uani . . . .
Yb2 Yb 0.377555(11) 0.271252(8) 0.190311(6) 0.0233 1.0000 Uani . . . .
Yb3 Yb 0.668139(11) 0.732912(9) 0.322963(6) 0.0251 1.0000 Uani . . . .
Fe1 Fe 0.15171(4) 0.43495(3) 0.13171(2) 0.0281 1.0000 Uani . . . .
Fe2 Fe 0.34778(4) 0.73135(3) 0.21027(2) 0.0300 1.0000 Uani . . . .
Fe3 Fe 0.34099(3) 0.51803(3) 0.320428(18) 0.0239 1.0000 Uani . . . .
Fe4 Fe 0.53733(4) 0.53642(3) 0.140727(18) 0.0247 1.0000 Uani . . . .
N1 N 0.44897(19) 0.18162(15) 0.13287(10) 0.0246 1.0000 Uani . . . .
N2 N 0.25730(19) 0.14185(15) 0.19802(10) 0.0252 1.0000 Uani . . . .
N3 N 0.7781(2) 0.86894(17) 0.32226(11) 0.0338 1.0000 Uani . . . .
N4 N 0.7188(2) 0.78022(15) 0.41969(10) 0.0275 1.0000 Uani . . . .
O1 O 0.29363(18) 0.33488(13) 0.12745(9) 0.0326 1.0000 Uani . . . .
O2 O 0.2246(2) 0.5297(2) 0.04734(13) 0.0559 1.0000 Uani . . . .
O3 O 0.49519(18) 0.74888(14) 0.30547(9) 0.0348 1.0000 Uani . . . .
O4 O 0.1538(2) 0.6752(2) 0.25695(15) 0.0617 1.0000 Uani . . . .
O5 O 0.30017(18) 0.35777(13) 0.25179(9) 0.0338 1.0000 Uani . . . .
O6 O 0.56239(17) 0.58448(14) 0.31318(10) 0.0333 1.0000 Uani . . . .
O7 O 0.50523(18) 0.41190(13) 0.20937(9) 0.0319 1.0000 Uani . . . .
O8 O 0.61939(18) 0.68250(13) 0.22480(9) 0.0334 1.0000 Uani . . . .
O9 O 0.48686(18) 0.27093(14) 0.27088(9) 0.0338 1.0000 Uani . . . .
O10 O 0.80136(18) 0.66601(15) 0.30867(10) 0.0377 1.0000 Uani . . . .
C1 C 0.2388(2) 0.37869(18) 0.12880(12) 0.0288 1.0000 Uani . . . .
C2 C 0.1989(3) 0.4923(2) 0.08198(15) 0.0371 1.0000 Uani . . . .
C3 C 0.0806(9) 0.4433(9) 0.2035(5) 0.0519 0.5000 Uani D U 1 1
C4 C 0.0480(10) 0.3608(8) 0.1762(5) 0.0461 0.5000 Uani D U 1 1
C5 C -0.0049(13) 0.3588(9) 0.1250(5) 0.0455 0.5000 Uani D U 1 1
C6 C -0.0036(12) 0.4399(8) 0.1209(6) 0.0434 0.5000 Uani D U 1 1
C7 C 0.0485(10) 0.4922(8) 0.1697(6) 0.0539 0.5000 Uani D U 1 1
C8 C 0.4326(3) 0.73875(18) 0.26703(14) 0.0321 1.0000 Uani . . . .
C9 C 0.2331(3) 0.6955(2) 0.23880(15) 0.0403 1.0000 Uani . . . .
C10 C 0.3905(10) 0.8442(9) 0.1851(5) 0.0402 0.4000 Uani D U 2 1
C11 C 0.2874(14) 0.7950(12) 0.1604(9) 0.0420 0.4000 Uani D U 2 1
C12 C 0.2988(13) 0.7225(15) 0.1270(12) 0.0480 0.4000 Uani D U 2 1
C13 C 0.4056(13) 0.7230(9) 0.1367(6) 0.0449 0.4000 Uani D U 2 1
C14 C 0.4636(11) 0.7989(8) 0.1719(5) 0.0453 0.4000 Uani D U 2 1
C15 C 0.3166(2) 0.42451(19) 0.27759(12) 0.0275 1.0000 Uani . . . .
C16 C 0.4703(2) 0.55540(17) 0.31212(12) 0.0265 1.0000 Uani . . . .
C17 C 0.3246(9) 0.5292(7) 0.4048(5) 0.0355 0.5000 Uani D U 3 1
C18 C 0.2255(10) 0.4876(9) 0.3751(5) 0.0402 0.5000 Uani D U 3 1
C19 C 0.1976(12) 0.5420(8) 0.3444(6) 0.0418 0.5000 Uani D U 3 1
C20 C 0.2821(11) 0.6148(9) 0.3526(7) 0.0380 0.5000 Uani D U 3 1
C21 C 0.3587(13) 0.6083(7) 0.3917(6) 0.0365 0.5000 Uani D U 3 1
C22 C 0.5163(2) 0.46635(18) 0.18361(12) 0.0266 1.0000 Uani . . . .
C23 C 0.5819(2) 0.62287(18) 0.19048(12) 0.0270 1.0000 Uani . . . .
C24 C 0.5902(9) 0.5852(7) 0.0734(4) 0.0424 0.5000 Uani D U 4 1
C25 C 0.4804(8) 0.5545(6) 0.0615(3) 0.0297 0.5000 Uani D U 4 1
C26 C 0.4496(10) 0.4697(6) 0.0638(6) 0.0328 0.5000 Uani D U 4 1
C27 C 0.5434(9) 0.4491(8) 0.0747(7) 0.0336 0.5000 Uani D U 4 1
C28 C 0.6319(10) 0.5199(7) 0.0820(6) 0.0408 0.5000 Uani D U 4 1
C29 C 0.4358(2) 0.10294(18) 0.13475(12) 0.0275 1.0000 Uani . . . .
C30 C 0.3628(3) 0.05487(18) 0.16422(13) 0.0306 1.0000 Uani . . . .
C31 C 0.2761(2) 0.06993(18) 0.18784(12) 0.0293 1.0000 Uani . . . .
C32 C 0.4986(3) 0.0545(2) 0.10271(15) 0.0388 1.0000 Uani . . . .
C33 C 0.1992(3) -0.0076(2) 0.20050(16) 0.0393 1.0000 Uani . . . .
C34 C 0.5158(2) 0.21831(19) 0.09492(13) 0.0290 1.0000 Uani . . . .
C35 C 0.4757(3) 0.2087(2) 0.03998(13) 0.0348 1.0000 Uani . . . .
C36 C 0.5415(3) 0.2443(2) 0.00309(14) 0.0423 1.0000 Uani . . . .
C37 C 0.6444(3) 0.2896(3) 0.02077(16) 0.0479 1.0000 Uani . . . .
C38 C 0.6835(3) 0.3010(3) 0.07513(17) 0.0456 1.0000 Uani . . . .
C39 C 0.6203(3) 0.2670(2) 0.11321(14) 0.0345 1.0000 Uani . . . .
C40 C 0.3624(3) 0.1606(3) 0.01841(15) 0.0483 1.0000 Uani . . . .
C41 C 0.3036(4) 0.2147(3) -0.0051(2) 0.0571 1.0000 Uani . . . .
C42 C 0.3556(6) 0.0855(4) -0.0266(3) 0.0892 1.0000 Uani . . . .
C43 C 0.6665(3) 0.2815(3) 0.17294(16) 0.0432 1.0000 Uani . . . .
C44 C 0.7362(3) 0.3690(3) 0.19357(18) 0.0509 1.0000 Uani . . . .
C45 C 0.7266(4) 0.2213(3) 0.1829(2) 0.0682 1.0000 Uani . . . .
C46 C 0.1557(2) 0.14283(18) 0.21275(12) 0.0275 1.0000 Uani . . . .
C47 C 0.0695(3) 0.1184(2) 0.17136(14) 0.0344 1.0000 Uani . . . .
C48 C -0.0285(3) 0.1224(3) 0.18592(17) 0.0460 1.0000 Uani . . . .
C49 C -0.0409(3) 0.1489(3) 0.23946(18) 0.0497 1.0000 Uani . . . .
C52 C 0.0777(3) 0.0870(2) 0.11228(15) 0.0409 1.0000 Uani . . . .
C53 C 0.0699(4) 0.1510(3) 0.07717(17) 0.0546 1.0000 Uani . . . .
C54 C -0.0051(4) 0.0050(3) 0.08918(19) 0.0570 1.0000 Uani . . . .
C55 C 0.2332(3) 0.1940(2) 0.31309(13) 0.0326 1.0000 Uani . . . .
C56 C 0.2285(3) 0.2612(3) 0.35961(15) 0.0462 1.0000 Uani . . . .
C57 C 0.2408(3) 0.1178(2) 0.33657(17) 0.0466 1.0000 Uani . . . .
C58 C 0.5411(4) 0.3396(2) 0.31443(16) 0.0460 1.0000 Uani . . . .
C59 C 0.6086(3) 0.3063(3) 0.35053(16) 0.0513 1.0000 Uani . . . .
C60 C 0.5396(4) 0.2170(3) 0.34578(18) 0.0567 1.0000 Uani . . . .
C61 C 0.5036(3) 0.1961(2) 0.28455(14) 0.0394 1.0000 Uani . . . .
C62 C 0.8544(3) 0.9137(2) 0.36073(14) 0.0363 1.0000 Uani . . . .
C63 C 0.8687(3) 0.8962(2) 0.41393(13) 0.0356 1.0000 Uani . . . .
C64 C 0.8045(3) 0.8417(2) 0.44264(13) 0.0326 1.0000 Uani . . . .
C65 C 0.9350(3) 0.9917(2) 0.35103(16) 0.0476 1.0000 Uani . . . .
C66 C 0.8343(3) 0.8590(3) 0.50399(14) 0.0458 1.0000 Uani . . . .
C67 C 0.7587(3) 0.9029(2) 0.27425(15) 0.0480 1.0000 Uani D U . .
C68 C 0.7034(3) 0.9611(2) 0.27664(16) 0.0508 1.0000 Uani D U . .
C69 C 0.6798(4) 0.9900(3) 0.22914(15) 0.0536 1.0000 Uani D U . .
C70 C 0.7110(3) 0.9631(3) 0.18038(16) 0.0541 1.0000 Uani D U . .
C71 C 0.7637(3) 0.9051(3) 0.17751(16) 0.0526 1.0000 Uani D U . .
C72 C 0.7898(3) 0.8739(2) 0.22411(14) 0.0494 1.0000 Uani D U . .
C73 C 0.6710(5) 0.9967(3) 0.3290(2) 0.0667 1.0000 Uani . . . .
C74 C 0.5528(6) 0.9786(3) 0.3246(3) 0.0796 1.0000 Uani . . . .
C75 C 0.7275(6) 1.0902(4) 0.3449(3) 0.0814 1.0000 Uani . . . .
C76 C 0.8511(3) 0.8129(3) 0.21981(17) 0.0556 1.0000 Uani . . . .
C77 C 0.8291(5) 0.7555(4) 0.1638(2) 0.0737 1.0000 Uani . . . .
C78 C 0.9684(4) 0.8552(4) 0.2323(3) 0.0769 1.0000 Uani . . . .
C79 C 0.6527(2) 0.73699(19) 0.45547(12) 0.0299 1.0000 Uani . . . .
C80 C 0.5803(3) 0.7714(2) 0.48112(13) 0.0348 1.0000 Uani . . . .
C81 C 0.5152(3) 0.7271(2) 0.51431(14) 0.0425 1.0000 Uani . . . .
C82 C 0.5204(3) 0.6497(2) 0.52205(14) 0.0443 1.0000 Uani . . . .
C83 C 0.5898(3) 0.6158(2) 0.49637(14) 0.0408 1.0000 Uani . . . .
C84 C 0.6556(3) 0.6579(2) 0.46275(12) 0.0330 1.0000 Uani . . . .
C85 C 0.5700(3) 0.8550(2) 0.47281(16) 0.0425 1.0000 Uani . . . .
C86 C 0.4695(4) 0.8444(3) 0.43604(19) 0.0581 1.0000 Uani . . . .
C87 C 0.5701(5) 0.9109(3) 0.5269(2) 0.0670 1.0000 Uani . . . .
C88 C 0.7346(3) 0.6193(2) 0.43692(15) 0.0412 1.0000 Uani . . . .
C89 C 0.6897(4) 0.5261(3) 0.41696(19) 0.0525 1.0000 Uani . . . .
C90 C 0.8333(4) 0.6373(3) 0.4761(2) 0.0615 1.0000 Uani . . . .
C91 C 0.7918(3) 0.5872(3) 0.27338(18) 0.0488 1.0000 Uani . . . .
C92 C 0.9002(4) 0.5788(4) 0.2764(3) 0.0695 1.0000 Uani . . . .
C93 C 0.9529(3) 0.6287(3) 0.3330(2) 0.0551 1.0000 Uani . . . .
C94 C 0.9084(3) 0.7016(3) 0.33523(18) 0.0462 1.0000 Uani . . . .
C100 C 0.4139(9) 0.8343(6) 0.1706(4) 0.0517 0.6000 Uani D U 2 2
C110 C 0.3048(9) 0.8052(8) 0.1538(6) 0.0450 0.6000 Uani D U 2 2
C120 C 0.2768(9) 0.7200(9) 0.1303(7) 0.0428 0.6000 Uani D U 2 2
C130 C 0.3713(7) 0.6988(6) 0.1270(4) 0.0410 0.6000 Uani D U 2 2
C140 C 0.4544(6) 0.7682(6) 0.1538(3) 0.0428 0.6000 Uani D U 2 2
C170 C 0.2964(10) 0.5033(7) 0.3975(5) 0.0409 0.5000 Uani D U 3 2
C180 C 0.2069(10) 0.4870(8) 0.3585(4) 0.0356 0.5000 Uani D U 3 2
C190 C 0.2093(10) 0.5596(7) 0.3363(6) 0.0301 0.5000 Uani D U 3 2
C200 C 0.3023(12) 0.6226(10) 0.3621(7) 0.0396 0.5000 Uani D U 3 2
C210 C 0.3570(13) 0.5868(8) 0.3976(7) 0.0429 0.5000 Uani D U 3 2
C240 C 0.6306(9) 0.5748(7) 0.0770(5) 0.0415 0.5000 Uani D U 4 2
C250 C 0.5265(10) 0.5775(7) 0.0656(4) 0.0411 0.5000 Uani D U 4 2
C260 C 0.4560(9) 0.4976(8) 0.0613(5) 0.0380 0.5000 Uani D U 4 2
C270 C 0.5155(9) 0.4445(9) 0.0712(8) 0.0421 0.5000 Uani D U 4 2
C280 C 0.6222(11) 0.4915(6) 0.0783(6) 0.0334 0.5000 Uani D U 4 2
C310 C 0.0817(9) 0.4777(7) 0.1990(4) 0.0429 0.5000 Uani D U 1 2
C410 C 0.0642(7) 0.3910(7) 0.1921(4) 0.0396 0.5000 Uani D U 1 2
C509 C 0.0436(3) 0.1729(3) 0.27955(16) 0.0426 1.0000 Uani . . . .
C510 C 0.0076(10) 0.3509(8) 0.1405(5) 0.0443 0.5000 Uani D U 1 2
C519 C 0.1432(2) 0.1708(2) 0.26742(13) 0.0318 1.0000 Uani . . . .
C610 C -0.0113(12) 0.4131(8) 0.1132(6) 0.0434 0.5000 Uani D U 1 2
C710 C 0.0330(9) 0.4891(8) 0.1493(4) 0.0400 0.5000 Uani D U 1 2
C800 C 0.1448(10) 0.8894(7) 0.5122(4) 0.0711 0.5000 Uani D U . .
C801 C 0.1364(10) 0.8393(6) 0.4584(4) 0.0702 0.5000 Uani D U . .
C802 C 0.1853(10) 0.8872(6) 0.4182(4) 0.0686 0.5000 Uani D U . .
C803 C 0.1998(10) 0.8433(6) 0.3659(4) 0.0673 0.5000 Uani D U . .
C804 C 0.2504(9) 0.8931(6) 0.3272(4) 0.0663 0.5000 Uani D U . .
C805 C 0.8476(10) 0.3717(8) 0.5206(5) 0.0786(13) 0.5000 Uiso D . . .
C806 C 0.8704(11) 0.3267(7) 0.4684(4) 0.0786(13) 0.5000 Uiso D . . .
C807 C 0.8951(11) 0.3734(7) 0.4222(4) 0.0786(13) 0.5000 Uiso D . . .
C808 C 0.9266(11) 0.3260(7) 0.3740(4) 0.0786(13) 0.5000 Uiso D . . .
C809 C 0.9336(11) 0.3604(8) 0.3227(5) 0.0786(13) 0.5000 Uiso D . . .
C810 C 0.1970(7) 0.8724(5) 0.0317(3) 0.0499 0.5000 Uani D U . .
C811 C 0.1252(6) 0.7841(5) 0.0203(3) 0.0486 0.5000 Uani D U . .
C812 C 0.0303(6) 0.7771(5) 0.0507(3) 0.0493 0.5000 Uani D U . .
C813 C -0.0551(7) 0.6949(4) 0.0335(3) 0.0512 0.5000 Uani D U . .
C814 C -0.0234(8) 0.6256(5) 0.0531(3) 0.0532 0.5000 Uani D U . .
H31 H 0.1175 0.4632 0.2404 0.0632 0.5000 Uiso R . 1 1
H41 H 0.0564 0.3135 0.1913 0.0562 0.5000 Uiso R . 1 1
H51 H -0.0390 0.3090 0.0973 0.0543 0.5000 Uiso R . 1 1
H61 H -0.0345 0.4563 0.0893 0.0522 0.5000 Uiso R . 1 1
H71 H 0.0587 0.5519 0.1785 0.0651 0.5000 Uiso R . 1 1
H101 H 0.4075 0.8978 0.2092 0.0481 0.4000 Uiso R . 2 1
H111 H 0.2219 0.8095 0.1633 0.0509 0.4000 Uiso R . 2 1
H121 H 0.2417 0.6774 0.1050 0.0582 0.4000 Uiso R . 2 1
H131 H 0.4344 0.6790 0.1212 0.0538 0.4000 Uiso R . 2 1
H141 H 0.5388 0.8166 0.1841 0.0551 0.4000 Uiso R . 2 1
H171 H 0.3612 0.5071 0.4314 0.0421 0.5000 Uiso R . 3 1
H181 H 0.1819 0.4318 0.3775 0.0470 0.5000 Uiso R . 3 1
H191 H 0.1317 0.5304 0.3205 0.0500 0.5000 Uiso R . 3 1
H201 H 0.2846 0.6642 0.3367 0.0448 0.5000 Uiso R . 3 1
H211 H 0.4239 0.6519 0.4076 0.0441 0.5000 Uiso R . 3 1
H241 H 0.6322 0.6424 0.0742 0.0501 0.5000 Uiso R . 4 1
H251 H 0.4340 0.5869 0.0540 0.0350 0.5000 Uiso R . 4 1
H261 H 0.3773 0.4321 0.0588 0.0400 0.5000 Uiso R . 4 1
H271 H 0.5461 0.3929 0.0763 0.0408 0.5000 Uiso R . 4 1
H281 H 0.7062 0.5219 0.0878 0.0481 0.5000 Uiso R . 4 1
H301 H 0.3729 0.0036 0.1674 0.0369 1.0000 Uiso R . . .
H321 H 0.5645 0.0893 0.0963 0.0581 1.0000 Uiso R . . .
H322 H 0.5121 0.0147 0.1224 0.0583 1.0000 Uiso R . . .
H323 H 0.4601 0.0249 0.0683 0.0582 1.0000 Uiso R . . .
H331 H 0.1628 -0.0408 0.1667 0.0588 1.0000 Uiso R . . .
H332 H 0.1488 0.0059 0.2233 0.0589 1.0000 Uiso R . . .
H333 H 0.2373 -0.0379 0.2183 0.0592 1.0000 Uiso R . . .
H361 H 0.5148 0.2363 -0.0333 0.0502 1.0000 Uiso R . . .
H371 H 0.6881 0.3130 -0.0036 0.0568 1.0000 Uiso R . . .
H381 H 0.7523 0.3323 0.0875 0.0550 1.0000 Uiso R . . .
H401 H 0.3259 0.1396 0.0484 0.0580 1.0000 Uiso R . . .
H411 H 0.2314 0.1838 -0.0167 0.0857 1.0000 Uiso R . . .
H412 H 0.3352 0.2331 -0.0365 0.0862 1.0000 Uiso R . . .
H413 H 0.3069 0.2612 0.0218 0.0861 1.0000 Uiso R . . .
H421 H 0.3905 0.0490 -0.0130 0.1349 1.0000 Uiso R . . .
H422 H 0.2832 0.0550 -0.0388 0.1350 1.0000 Uiso R . . .
H423 H 0.3884 0.1045 -0.0575 0.1349 1.0000 Uiso R . . .
H431 H 0.6077 0.2728 0.1955 0.0517 1.0000 Uiso R . . .
H441 H 0.7989 0.3770 0.1758 0.0758 1.0000 Uiso R . . .
H442 H 0.6997 0.4075 0.1848 0.0756 1.0000 Uiso R . . .
H443 H 0.7545 0.3773 0.2328 0.0760 1.0000 Uiso R . . .
H451 H 0.7551 0.2308 0.2210 0.1016 1.0000 Uiso R . . .
H452 H 0.7826 0.2272 0.1609 0.1017 1.0000 Uiso R . . .
H453 H 0.6802 0.1658 0.1727 0.1018 1.0000 Uiso R . . .
H481 H -0.0866 0.1056 0.1587 0.0550 1.0000 Uiso R . . .
H491 H -0.1072 0.1503 0.2486 0.0599 1.0000 Uiso R . . .
H521 H 0.1463 0.0778 0.1101 0.0490 1.0000 Uiso R . . .
H531 H 0.0710 0.1280 0.0397 0.0817 1.0000 Uiso R . . .
H532 H 0.1282 0.1991 0.0888 0.0819 1.0000 Uiso R . . .
H533 H 0.0055 0.1655 0.0811 0.0821 1.0000 Uiso R . . .
H541 H -0.0730 0.0118 0.0935 0.0850 1.0000 Uiso R . . .
H542 H 0.0020 -0.0085 0.0511 0.0847 1.0000 Uiso R . . .
H543 H 0.0043 -0.0373 0.1079 0.0851 1.0000 Uiso R . . .
H551 H 0.2981 0.2162 0.2973 0.0388 1.0000 Uiso R . . .
H561 H 0.2891 0.2750 0.3864 0.0687 1.0000 Uiso R . . .
H562 H 0.1662 0.2427 0.3771 0.0684 1.0000 Uiso R . . .
H563 H 0.2267 0.3096 0.3450 0.0689 1.0000 Uiso R . . .
H571 H 0.2596 0.0797 0.3095 0.0697 1.0000 Uiso R . . .
H572 H 0.2949 0.1344 0.3672 0.0697 1.0000 Uiso R . . .
H573 H 0.1755 0.0904 0.3485 0.0698 1.0000 Uiso R . . .
H581 H 0.5821 0.3855 0.2985 0.0562 1.0000 Uiso R . . .
H582 H 0.4916 0.3586 0.3346 0.0547 1.0000 Uiso R . . .
H591 H 0.6218 0.3362 0.3881 0.0618 1.0000 Uiso R . . .
H592 H 0.6752 0.3071 0.3367 0.0623 1.0000 Uiso R . . .
H601 H 0.5804 0.1815 0.3568 0.0683 1.0000 Uiso R . . .
H602 H 0.4799 0.2145 0.3673 0.0677 1.0000 Uiso R . . .
H611 H 0.5558 0.1820 0.2647 0.0479 1.0000 Uiso R . . .
H612 H 0.4398 0.1504 0.2752 0.0477 1.0000 Uiso R . . .
H631 H 0.9333 0.9279 0.4341 0.0436 1.0000 Uiso R . . .
H651 H 0.9220 0.9982 0.3141 0.0721 1.0000 Uiso R . . .
H652 H 1.0046 0.9869 0.3572 0.0720 1.0000 Uiso R . . .
H653 H 0.9290 1.0386 0.3755 0.0720 1.0000 Uiso R . . .
H661 H 0.7995 0.8965 0.5213 0.0694 1.0000 Uiso R . . .
H662 H 0.8135 0.8083 0.5182 0.0691 1.0000 Uiso R . . .
H663 H 0.9088 0.8840 0.5127 0.0690 1.0000 Uiso R . . .
H691 H 0.6406 1.0280 0.2308 0.0646 1.0000 Uiso R . . .
H701 H 0.6957 0.9842 0.1487 0.0648 1.0000 Uiso R . . .
H711 H 0.7836 0.8852 0.1441 0.0631 1.0000 Uiso R . . .
H731 H 0.6914 0.9699 0.3584 0.0800 1.0000 Uiso R . . .
H741 H 0.5345 1.0022 0.3584 0.1199 1.0000 Uiso R . . .
H742 H 0.5192 0.9201 0.3179 0.1199 1.0000 Uiso R . . .
H743 H 0.5286 1.0021 0.2953 0.1199 1.0000 Uiso R . . .
H751 H 0.8028 1.0997 0.3491 0.1218 1.0000 Uiso R . . .
H752 H 0.7059 1.1118 0.3782 0.1221 1.0000 Uiso R . . .
H753 H 0.7085 1.1172 0.3163 0.1220 1.0000 Uiso R . . .
H761 H 0.8313 0.7788 0.2481 0.0666 1.0000 Uiso R . . .
H771 H 0.8634 0.7133 0.1657 0.1099 1.0000 Uiso R . . .
H772 H 0.7547 0.7296 0.1546 0.1098 1.0000 Uiso R . . .
H773 H 0.8556 0.7867 0.1360 0.1098 1.0000 Uiso R . . .
H781 H 0.9844 0.8890 0.2680 0.1150 1.0000 Uiso R . . .
H782 H 1.0065 0.8149 0.2298 0.1150 1.0000 Uiso R . . .
H783 H 0.9897 0.8902 0.2060 0.1148 1.0000 Uiso R . . .
H811 H 0.4675 0.7497 0.5318 0.0508 1.0000 Uiso R . . .
H821 H 0.4774 0.6206 0.5452 0.0529 1.0000 Uiso R . . .
H831 H 0.5926 0.5635 0.5018 0.0485 1.0000 Uiso R . . .
H851 H 0.6286 0.8821 0.4549 0.0515 1.0000 Uiso R . . .
H861 H 0.4630 0.8971 0.4302 0.0867 1.0000 Uiso R . . .
H862 H 0.4717 0.8119 0.4015 0.0870 1.0000 Uiso R . . .
H863 H 0.4105 0.8164 0.4531 0.0871 1.0000 Uiso R . . .
H871 H 0.6295 0.9141 0.5520 0.1008 1.0000 Uiso R . . .
H872 H 0.5734 0.9645 0.5201 0.1007 1.0000 Uiso R . . .
H873 H 0.5061 0.8886 0.5422 0.1009 1.0000 Uiso R . . .
H881 H 0.7549 0.6451 0.4053 0.0484 1.0000 Uiso R . . .
H891 H 0.6220 0.5130 0.3964 0.0779 1.0000 Uiso R . . .
H892 H 0.7351 0.5060 0.3946 0.0777 1.0000 Uiso R . . .
H893 H 0.6832 0.4986 0.4477 0.0779 1.0000 Uiso R . . .
H901 H 0.8798 0.6090 0.4608 0.0909 1.0000 Uiso R . . .
H902 H 0.8677 0.6957 0.4832 0.0910 1.0000 Uiso R . . .
H903 H 0.8153 0.6187 0.5096 0.0904 1.0000 Uiso R . . .
H911 H 0.7638 0.5867 0.2363 0.0589 1.0000 Uiso R . . .
H912 H 0.7448 0.5428 0.2877 0.0589 1.0000 Uiso R . . .
H921 H 0.9372 0.6030 0.2480 0.0842 1.0000 Uiso R . . .
H922 H 0.8990 0.5214 0.2728 0.0841 1.0000 Uiso R . . .
H931 H 0.9315 0.5969 0.3615 0.0660 1.0000 Uiso R . . .
H932 H 1.0291 0.6457 0.3353 0.0662 1.0000 Uiso R . . .
H941 H 0.9482 0.7434 0.3158 0.0550 1.0000 Uiso R . . .
H942 H 0.9085 0.7274 0.3725 0.0547 1.0000 Uiso R . . .
H1001 H 0.4536 0.8902 0.1880 0.0610 0.6000 Uiso R . 2 2
H1101 H 0.2555 0.8371 0.1597 0.0539 0.6000 Uiso R . 2 2
H1201 H 0.2061 0.6839 0.1149 0.0519 0.6000 Uiso R . 2 2
H1301 H 0.3801 0.6464 0.1093 0.0489 0.6000 Uiso R . 2 2
H1401 H 0.5291 0.7716 0.1579 0.0511 0.6000 Uiso R . 2 2
H1701 H 0.3129 0.4652 0.4200 0.0491 0.5000 Uiso R . 3 2
H1801 H 0.1508 0.4346 0.3495 0.0433 0.5000 Uiso R . 3 2
H1901 H 0.1561 0.5658 0.3096 0.0368 0.5000 Uiso R . 3 2
H2001 H 0.3256 0.6796 0.3550 0.0478 0.5000 Uiso R . 3 2
H2101 H 0.4245 0.6157 0.4199 0.0512 0.5000 Uiso R . 3 2
H2401 H 0.6947 0.6206 0.0803 0.0491 0.5000 Uiso R . 4 2
H2501 H 0.5063 0.6265 0.0598 0.0492 0.5000 Uiso R . 4 2
H2601 H 0.3798 0.4817 0.0522 0.0462 0.5000 Uiso R . 4 2
H2701 H 0.4885 0.3846 0.0699 0.0500 0.5000 Uiso R . 4 2
H2801 H 0.6819 0.4699 0.0846 0.0399 0.5000 Uiso R . 4 2
H3101 H 0.1155 0.5197 0.2314 0.0516 0.5000 Uiso R . 1 2
H4101 H 0.0866 0.3620 0.2196 0.0482 0.5000 Uiso R . 1 2
H5091 H 0.0346 0.1912 0.3153 0.0506 1.0000 Uiso R . . .
H5101 H -0.0135 0.2914 0.1263 0.0540 0.5000 Uiso R . 1 2
H6101 H -0.0497 0.4047 0.0768 0.0529 0.5000 Uiso R . 1 2
H7101 H 0.0316 0.5430 0.1410 0.0482 0.5000 Uiso R . 1 2
H8001 H 0.2167 0.9232 0.5224 0.1099 0.5000 Uiso R . . .
H8002 H 0.1235 0.8531 0.5381 0.1098 0.5000 Uiso R . . .
H8003 H 0.0995 0.9241 0.5102 0.1101 0.5000 Uiso R . . .
H8011 H 0.0628 0.8130 0.4455 0.0869 0.5000 Uiso R . . .
H8012 H 0.1703 0.7968 0.4616 0.0871 0.5000 Uiso R . . .
H8021 H 0.2542 0.9216 0.4354 0.0852 0.5000 Uiso R . . .
H8022 H 0.1431 0.9216 0.4099 0.0847 0.5000 Uiso R . . .
H8031 H 0.1310 0.8099 0.3481 0.0831 0.5000 Uiso R . . .
H8032 H 0.2417 0.8078 0.3737 0.0829 0.5000 Uiso R . . .
H8041 H 0.2710 0.8593 0.2990 0.1032 0.5000 Uiso R . . .
H8042 H 0.2030 0.9180 0.3118 0.1030 0.5000 Uiso R . . .
H8043 H 0.3111 0.9344 0.3460 0.1028 0.5000 Uiso R . . .
H8051 H 0.8678 0.3459 0.5493 0.1280 0.5000 Uiso R . . .
H8052 H 0.7740 0.3632 0.5171 0.1278 0.5000 Uiso R . . .
H8053 H 0.8844 0.4294 0.5277 0.1279 0.5000 Uiso R . . .
H8061 H 0.8126 0.2769 0.4556 0.1020 0.5000 Uiso R . . .
H8062 H 0.9331 0.3117 0.4789 0.1020 0.5000 Uiso R . . .
H8071 H 0.9489 0.4255 0.4343 0.1002 0.5000 Uiso R . . .
H8072 H 0.8311 0.3845 0.4101 0.1004 0.5000 Uiso R . . .
H8081 H 0.9953 0.3219 0.3853 0.1000 0.5000 Uiso R . . .
H8082 H 0.8771 0.2709 0.3649 0.1003 0.5000 Uiso R . . .
H8091 H 0.8938 0.3169 0.2942 0.1243 0.5000 Uiso R . . .
H8092 H 1.0052 0.3769 0.3162 0.1242 0.5000 Uiso R . . .
H8093 H 0.9065 0.4062 0.3242 0.1238 0.5000 Uiso R . . .
H8101 H 0.2517 0.8770 0.0087 0.0765 0.5000 Uiso R . . .
H8102 H 0.1591 0.9095 0.0245 0.0770 0.5000 Uiso R . . .
H8103 H 0.2276 0.8869 0.0694 0.0768 0.5000 Uiso R . . .
H8111 H 0.1011 0.7688 -0.0184 0.0599 0.5000 Uiso R . . .
H8112 H 0.1628 0.7471 0.0311 0.0601 0.5000 Uiso R . . .
H8121 H 0.0001 0.8203 0.0443 0.0612 0.5000 Uiso R . . .
H8122 H 0.0531 0.7835 0.0890 0.0612 0.5000 Uiso R . . .
H8131 H -0.1188 0.6991 0.0482 0.0632 0.5000 Uiso R . . .
H8132 H -0.0685 0.6823 -0.0061 0.0627 0.5000 Uiso R . . .
H8141 H -0.0846 0.5791 0.0502 0.0821 0.5000 Uiso R . . .
H8142 H 0.0075 0.6420 0.0901 0.0818 0.5000 Uiso R . . .
H8143 H 0.0255 0.6106 0.0310 0.0818 0.5000 Uiso R . . .

loop_
_atom_site_aniso_label
_atom_site_aniso_U_11
_atom_site_aniso_U_22
_atom_site_aniso_U_33
_atom_site_aniso_U_23
_atom_site_aniso_U_13
_atom_site_aniso_U_12
Yb1 0.02453(8) 0.02355(8) 0.02460(8) 0.00606(5) 0.00196(5) 0.00612(5)
Yb2 0.02572(8) 0.02033(7) 0.02379(8) 0.00516(5) 0.00425(5) 0.00575(5)
Yb3 0.02586(8) 0.02346(8) 0.02329(8) 0.00430(5) 0.00195(5) 0.00332(6)
Fe1 0.0222(2) 0.0314(2) 0.0293(2) 0.00328(18) 0.00126(17) 0.00724(18)
Fe2 0.0331(2) 0.0260(2) 0.0323(2) 0.00784(18) -0.00048(19) 0.01057(19)
Fe3 0.0236(2) 0.0251(2) 0.0231(2) 0.00518(16) 0.00504(16) 0.00639(17)
Fe4 0.0302(2) 0.0240(2) 0.0197(2) 0.00603(16) 0.00542(17) 0.00623(17)
N1 0.0263(11) 0.0254(11) 0.0234(11) 0.0057(9) 0.0048(9) 0.0089(9)
N2 0.0256(11) 0.0241(11) 0.0245(11) 0.0058(9) 0.0042(9) 0.0044(9)
N3 0.0408(15) 0.0287(13) 0.0274(12) 0.0111(10) 0.0048(11) -0.0004(11)
N4 0.0319(12) 0.0224(11) 0.0255(12) 0.0059(9) 0.0013(9) 0.0036(9)
O1 0.0328(11) 0.0307(11) 0.0355(11) 0.0065(9) 0.0026(9) 0.0113(9)
O2 0.0558(17) 0.0644(18) 0.0539(17) 0.0322(15) 0.0107(13) 0.0160(14)
O3 0.0332(11) 0.0357(11) 0.0328(11) 0.0018(9) -0.0024(9) 0.0098(9)
O4 0.0419(16) 0.078(2) 0.069(2) 0.0143(17) 0.0170(14) 0.0202(15)
O5 0.0372(12) 0.0278(11) 0.0353(11) 0.0029(9) 0.0125(9) 0.0072(9)
O6 0.0267(11) 0.0324(11) 0.0387(12) 0.0086(9) 0.0049(9) 0.0043(9)
O7 0.0348(11) 0.0263(10) 0.0359(11) 0.0136(9) 0.0072(9) 0.0062(8)
O8 0.0401(12) 0.0279(10) 0.0269(10) 0.0015(8) 0.0054(9) 0.0032(9)
O9 0.0367(11) 0.0307(11) 0.0313(11) 0.0052(9) -0.0028(9) 0.0078(9)
O10 0.0263(11) 0.0386(12) 0.0451(13) 0.0008(10) 0.0026(9) 0.0083(9)
C1 0.0291(14) 0.0249(13) 0.0280(14) 0.0049(11) 0.0018(11) 0.0014(11)
C2 0.0319(16) 0.0359(16) 0.0450(18) 0.0089(14) 0.0007(13) 0.0128(13)
C3 0.036(4) 0.068(6) 0.043(4) -0.008(5) 0.009(3) 0.010(5)
C4 0.039(5) 0.054(5) 0.043(5) 0.009(4) 0.012(4) 0.008(4)
C5 0.032(4) 0.057(6) 0.035(5) -0.001(4) 0.000(4) 0.001(4)
C6 0.024(4) 0.058(5) 0.049(6) 0.002(5) 0.000(4) 0.018(5)
C7 0.030(4) 0.065(5) 0.056(6) -0.017(5) 0.004(5) 0.012(4)
C8 0.0340(15) 0.0231(13) 0.0399(17) 0.0062(12) 0.0092(13) 0.0081(11)
C9 0.0380(18) 0.0408(18) 0.0414(18) 0.0048(14) 0.0006(14) 0.0128(14)
C10 0.058(6) 0.033(4) 0.040(6) 0.022(4) 0.008(4) 0.023(4)
C11 0.062(7) 0.037(5) 0.036(6) 0.019(4) 0.000(5) 0.024(4)
C12 0.071(8) 0.040(5) 0.035(6) 0.011(4) 0.001(6) 0.018(5)
C13 0.064(7) 0.043(6) 0.038(5) 0.014(5) 0.010(5) 0.028(5)
C14 0.059(5) 0.043(6) 0.042(6) 0.020(4) 0.016(5) 0.020(5)
C15 0.0238(13) 0.0339(15) 0.0258(13) 0.0118(12) 0.0076(10) 0.0060(11)
C16 0.0291(14) 0.0237(13) 0.0258(13) 0.0057(10) 0.0017(11) 0.0061(11)
C17 0.040(4) 0.042(5) 0.023(3) 0.009(4) 0.008(3) 0.008(4)
C18 0.045(6) 0.044(4) 0.032(5) 0.008(4) 0.018(4) 0.011(4)
C19 0.039(5) 0.052(6) 0.038(5) 0.011(4) 0.014(4) 0.017(4)
C20 0.050(6) 0.039(6) 0.032(5) 0.004(4) 0.017(4) 0.023(5)
C21 0.052(5) 0.029(4) 0.026(4) -0.001(3) 0.013(3) 0.009(4)
C22 0.0249(13) 0.0280(14) 0.0244(13) 0.0018(11) 0.0033(10) 0.0055(11)
C23 0.0277(13) 0.0312(14) 0.0248(13) 0.0140(11) 0.0072(11) 0.0076(11)
C24 0.045(6) 0.047(4) 0.018(3) 0.007(3) 0.005(4) -0.016(5)
C25 0.036(4) 0.036(4) 0.015(3) 0.004(3) -0.003(3) 0.009(3)
C26 0.048(4) 0.027(4) 0.019(3) 0.004(3) 0.000(3) 0.006(3)
C27 0.047(5) 0.030(4) 0.026(4) -0.002(3) 0.003(4) 0.018(4)
C28 0.038(4) 0.051(6) 0.027(4) -0.003(5) 0.011(3) 0.007(5)
C29 0.0300(14) 0.0277(14) 0.0263(13) 0.0054(11) 0.0020(11) 0.0110(11)
C30 0.0382(16) 0.0241(13) 0.0304(14) 0.0066(11) 0.0031(12) 0.0100(12)
C31 0.0355(15) 0.0264(14) 0.0246(13) 0.0082(11) 0.0030(11) 0.0051(12)
C32 0.0433(18) 0.0364(17) 0.0436(18) 0.0065(14) 0.0116(15) 0.0213(14)
C33 0.0429(18) 0.0254(15) 0.0473(19) 0.0097(13) 0.0113(15) 0.0035(13)
C34 0.0311(14) 0.0300(14) 0.0320(15) 0.0093(12) 0.0123(12) 0.0146(12)
C35 0.0461(18) 0.0330(15) 0.0277(15) 0.0062(12) 0.0091(13) 0.0142(14)
C36 0.060(2) 0.0480(19) 0.0247(15) 0.0100(14) 0.0151(15) 0.0211(17)
C37 0.054(2) 0.061(2) 0.0430(19) 0.0239(17) 0.0301(17) 0.0256(19)
C38 0.0318(17) 0.062(2) 0.053(2) 0.0246(18) 0.0201(15) 0.0184(16)
C39 0.0311(15) 0.0445(18) 0.0358(16) 0.0166(14) 0.0122(13) 0.0168(13)
C40 0.056(2) 0.049(2) 0.0297(17) 0.0110(15) -0.0048(15) 0.0004(17)
C41 0.051(2) 0.063(3) 0.055(2) 0.005(2) 0.0031(19) 0.017(2)
C42 0.106(5) 0.060(3) 0.084(4) -0.019(3) -0.045(4) 0.029(3)
C43 0.0249(15) 0.059(2) 0.046(2) 0.0200(17) 0.0054(13) 0.0078(14)
C44 0.0317(17) 0.066(3) 0.052(2) 0.0069(19) 0.0034(16) 0.0118(17)
C45 0.063(3) 0.064(3) 0.077(3) 0.029(2) -0.016(2) 0.016(2)
C46 0.0259(14) 0.0258(13) 0.0285(14) 0.0067(11) 0.0033(11) 0.0031(11)
C47 0.0295(15) 0.0357(16) 0.0340(16) 0.0071(13) 0.0011(12) 0.0037(12)
C48 0.0308(17) 0.055(2) 0.047(2) 0.0084(17) -0.0029(14) 0.0065(15)
C49 0.0318(17) 0.070(3) 0.052(2) 0.0122(19) 0.0127(15) 0.0186(17)
C52 0.0386(17) 0.0425(18) 0.0369(17) 0.0062(14) -0.0027(14) 0.0067(14)
C53 0.063(3) 0.047(2) 0.0373(19) 0.0038(16) -0.0075(17) -0.0040(18)
C54 0.071(3) 0.040(2) 0.048(2) 0.0036(17) -0.003(2) 0.0018(19)
C55 0.0350(16) 0.0353(16) 0.0259(14) 0.0089(12) 0.0070(12) 0.0056(12)
C56 0.056(2) 0.047(2) 0.0315(17) 0.0040(15) 0.0098(15) 0.0089(17)
C57 0.051(2) 0.0428(19) 0.0435(19) 0.0182(16) -0.0001(16) 0.0061(16)
C58 0.061(2) 0.0316(17) 0.0373(18) 0.0009(14) -0.0129(16) 0.0080(16)
C59 0.046(2) 0.066(3) 0.0364(19) -0.0007(17) -0.0057(16) 0.0156(19)
C60 0.076(3) 0.059(3) 0.042(2) 0.0166(18) -0.002(2) 0.030(2)
C61 0.0490(19) 0.0389(17) 0.0313(16) 0.0078(13) 0.0012(14) 0.0149(15)
C62 0.0378(17) 0.0311(15) 0.0333(16) 0.0098(12) 0.0025(13) -0.0019(13)
C63 0.0304(15) 0.0352(16) 0.0314(16) 0.0060(13) -0.0051(12) -0.0035(12)
C64 0.0345(15) 0.0306(15) 0.0275(14) 0.0066(12) -0.0029(12) 0.0023(12)
C65 0.046(2) 0.0399(18) 0.0427(19) 0.0161(15) -0.0007(15) -0.0121(15)
C66 0.047(2) 0.049(2) 0.0291(16) 0.0101(14) -0.0068(14) -0.0036(16)
C67 0.0559(12) 0.0431(10) 0.0345(9) 0.0159(9) -0.0030(9) -0.0046(9)
C68 0.0594(12) 0.0449(10) 0.0377(10) 0.0154(9) -0.0052(9) -0.0021(9)
C69 0.0616(12) 0.0480(10) 0.0402(10) 0.0159(9) -0.0060(9) -0.0025(9)
C70 0.0609(12) 0.0500(11) 0.0390(10) 0.0169(9) -0.0050(9) -0.0054(9)
C71 0.0584(12) 0.0496(11) 0.0365(10) 0.0158(9) -0.0024(9) -0.0073(9)
C72 0.0558(12) 0.0459(10) 0.0343(9) 0.0157(9) -0.0009(9) -0.0074(9)
C73 0.101(4) 0.058(3) 0.054(3) 0.016(2) 0.003(3) 0.043(3)
C74 0.120(5) 0.045(2) 0.071(3) 0.018(2) 0.025(3) 0.014(3)
C75 0.098(4) 0.066(3) 0.077(4) -0.009(3) -0.022(3) 0.038(3)
C76 0.051(2) 0.064(3) 0.042(2) 0.0133(18) 0.0202(18) -0.0043(19)
C77 0.080(3) 0.076(3) 0.049(3) 0.001(2) 0.030(2) -0.001(3)
C78 0.045(2) 0.094(4) 0.075(3) 0.010(3) 0.013(2) -0.005(2)
C79 0.0322(15) 0.0316(14) 0.0216(13) 0.0074(11) -0.0018(11) 0.0027(12)
C80 0.0383(17) 0.0356(16) 0.0279(14) 0.0060(12) 0.0027(12) 0.0071(13)
C81 0.0451(19) 0.049(2) 0.0289(16) 0.0031(14) 0.0088(14) 0.0067(15)
C82 0.049(2) 0.047(2) 0.0303(16) 0.0152(14) 0.0102(14) -0.0014(16)
C83 0.0463(19) 0.0382(17) 0.0336(16) 0.0138(14) 0.0020(14) 0.0027(14)
C84 0.0396(17) 0.0314(15) 0.0255(14) 0.0103(12) 0.0025(12) 0.0043(13)
C85 0.049(2) 0.0377(17) 0.0421(19) 0.0043(14) 0.0094(15) 0.0159(15)
C86 0.073(3) 0.055(2) 0.047(2) 0.0029(18) -0.008(2) 0.027(2)
C87 0.098(4) 0.055(3) 0.047(2) -0.005(2) -0.010(2) 0.033(3)
C88 0.049(2) 0.0383(17) 0.0407(18) 0.0161(14) 0.0068(15) 0.0149(15)
C89 0.065(3) 0.041(2) 0.057(2) 0.0109(17) 0.003(2) 0.0230(19)
C90 0.046(2) 0.061(3) 0.073(3) 0.005(2) -0.003(2) 0.016(2)
C91 0.0387(19) 0.048(2) 0.056(2) -0.0080(17) 0.0038(16) 0.0169(16)
C92 0.045(2) 0.076(3) 0.085(4) -0.015(3) 0.006(2) 0.029(2)
C93 0.0342(19) 0.064(3) 0.070(3) 0.006(2) 0.0037(18) 0.0220(18)
C94 0.0282(16) 0.050(2) 0.056(2) 0.0075(17) 0.0025(15) 0.0064(15)
C100 0.067(5) 0.041(4) 0.043(4) 0.018(3) 0.006(4) 0.005(4)
C110 0.061(5) 0.044(4) 0.039(5) 0.018(4) -0.002(4) 0.026(3)
C120 0.053(4) 0.049(4) 0.031(4) 0.010(3) -0.001(4) 0.022(4)
C130 0.055(4) 0.040(4) 0.030(3) 0.014(3) 0.006(3) 0.012(3)
C140 0.048(4) 0.045(4) 0.037(4) 0.022(3) 0.008(3) 0.008(4)
C170 0.056(6) 0.042(5) 0.029(4) 0.011(4) 0.017(4) 0.017(4)
C180 0.036(4) 0.040(4) 0.034(5) 0.009(4) 0.021(4) 0.011(3)
C190 0.032(4) 0.037(4) 0.032(4) 0.013(3) 0.022(3) 0.020(4)
C200 0.038(5) 0.035(4) 0.039(6) -0.008(4) 0.009(4) 0.004(4)
C210 0.045(4) 0.045(6) 0.035(5) -0.002(5) 0.002(4) 0.014(5)
C240 0.047(5) 0.040(4) 0.029(4) 0.001(3) 0.019(4) -0.002(4)
C250 0.052(5) 0.048(5) 0.032(4) 0.016(4) 0.012(5) 0.022(4)
C260 0.036(4) 0.058(6) 0.016(3) 0.006(5) 0.004(3) 0.009(5)
C270 0.042(5) 0.044(5) 0.026(4) -0.008(3) 0.010(5) -0.004(4)
C280 0.044(5) 0.031(4) 0.028(4) 0.000(4) 0.014(3) 0.016(4)
C310 0.041(4) 0.053(5) 0.029(4) -0.006(4) 0.010(3) 0.009(4)
C410 0.027(4) 0.054(6) 0.036(5) 0.015(4) 0.008(3) 0.003(4)
C509 0.0365(18) 0.053(2) 0.0390(18) 0.0084(15) 0.0141(14) 0.0125(15)
C510 0.021(4) 0.049(4) 0.054(7) 0.005(5) 0.014(5) -0.005(3)
C519 0.0310(15) 0.0316(15) 0.0330(15) 0.0098(12) 0.0101(12) 0.0058(12)
C610 0.019(3) 0.061(6) 0.041(4) -0.005(5) -0.004(3) 0.006(5)
C710 0.031(4) 0.056(5) 0.040(5) 0.004(4) 0.004(4) 0.027(3)
C800 0.091(4) 0.060(3) 0.061(3) 0.003(2) 0.009(3) 0.024(3)
C801 0.090(3) 0.058(3) 0.061(3) 0.003(2) 0.009(2) 0.024(2)
C802 0.089(3) 0.056(2) 0.060(3) 0.003(2) 0.010(2) 0.025(2)
C803 0.089(3) 0.055(2) 0.059(3) 0.004(2) 0.011(2) 0.025(2)
C804 0.089(4) 0.053(3) 0.059(3) 0.004(2) 0.012(3) 0.026(3)
C810 0.060(2) 0.060(2) 0.0316(18) -0.0011(17) -0.0077(17) 0.028(2)
C811 0.059(2) 0.059(2) 0.0309(17) -0.0013(16) -0.0073(16) 0.0292(19)
C812 0.059(2) 0.059(2) 0.0317(17) -0.0016(16) -0.0066(16) 0.0283(19)
C813 0.060(2) 0.060(2) 0.0337(17) -0.0020(16) -0.0061(16) 0.027(2)
C814 0.061(2) 0.061(2) 0.0360(19) -0.0017(18) -0.0064(18) 0.025(2)

loop_
_atom_type_symbol
_atom_type_scat_dispersion_real
_atom_type_scat_dispersion_imag
_atom_type_scat_Cromer_Mann_a1
_atom_type_scat_Cromer_Mann_b1
_atom_type_scat_Cromer_Mann_a2
_atom_type_scat_Cromer_Mann_b2
_atom_type_scat_Cromer_Mann_a3
_atom_type_scat_Cromer_Mann_b3
_atom_type_scat_Cromer_Mann_a4
_atom_type_scat_Cromer_Mann_b4
_atom_type_scat_Cromer_Mann_c
_atom_type_scat_source
C 0.0181 0.0091 2.3100 20.8439 1.0200 10.2075 1.5886 0.5687 0.8650 51.6512 0.2156 'International Tables Vol C 4.2.6.8 and 6.1.1.4'
H 0.0000 0.0000 0.4930 10.5109 0.3229 26.1257 0.1402 3.1424 0.0408 57.7998 0.0030 'International Tables Vol C 4.2.6.8 and 6.1.1.4'
N 0.0311 0.0180 12.2126 0.0057 3.1322 9.8933 2.0125 28.9975 1.1663 0.5826 -11.5290 'International Tables Vol C 4.2.6.8 and 6.1.1.4'
O 0.0492 0.0322 3.0485 13.2771 2.2868 5.7011 1.5463 0.3239 0.8670 32.9089 0.2508 'International Tables Vol C 4.2.6.8 and 6.1.1.4'
Fe -1.1336 3.1974 11.7695 4.7611 7.3573 0.3072 3.5222 15.3535 2.3045 76.8805 1.0369 'International Tables Vol C 4.2.6.8 and 6.1.1.4'
Yb -7.2108 4.4329 28.6641 1.9889 15.4345 0.2571 15.3087 10.6647 2.9896 100.4170 7.5667 'International Tables Vol C 4.2.6.8 and 6.1.1.4'

loop_
_geom_angle_atom_site_label_1
_geom_angle_atom_site_label_2
_geom_angle_atom_site_label_3
_geom_angle
_geom_angle_publ_flag
Fe1 Yb1 Fe2 114.749(14) yes
Fe1 Yb1 Fe3 107.722(13) yes
Fe2 Yb1 Fe3 104.886(13) yes
Fe1 Yb1 Fe4 106.797(13) yes
Fe2 Yb1 Fe4 107.168(14) yes
Fe3 Yb1 Fe4 115.811(12) yes
N1 Yb2 N2 81.01(8) yes
N1 Yb2 O1 104.32(8) yes
N2 Yb2 O1 108.52(8) yes
N1 Yb2 O5 177.13(8) yes
N2 Yb2 O5 96.37(8) yes
O1 Yb2 O5 77.57(8) yes
N1 Yb2 O7 108.66(8) yes
N2 Yb2 O7 164.64(8) yes
O1 Yb2 O7 81.19(7) yes
O5 Yb2 O7 73.66(7) yes
N1 Yb2 O9 93.56(8) yes
N2 Yb2 O9 91.67(8) yes
O1 Yb2 O9 154.69(8) yes
O5 Yb2 O9 85.34(8) yes
O7 Yb2 O9 76.13(7) yes
N3 Yb3 N4 80.22(9) yes
N3 Yb3 O3 101.50(9) yes
N4 Yb3 O3 105.35(8) yes
N3 Yb3 O6 172.79(9) yes
N4 Yb3 O6 105.39(8) yes
O3 Yb3 O6 81.58(8) yes
N3 Yb3 O8 100.28(8) yes
N4 Yb3 O8 178.57(8) yes
O3 Yb3 O8 75.90(8) yes
O6 Yb3 O8 74.00(7) yes
N3 Yb3 O10 95.87(9) yes
N4 Yb3 O10 96.00(9) yes
O3 Yb3 O10 154.38(8) yes
O6 Yb3 O10 79.19(8) yes
O8 Yb3 O10 82.62(8) yes
Yb1 Fe1 C1 78.45(10) yes
Yb1 Fe1 C2 81.74(12) yes
C1 Fe1 C2 96.51(15) yes
Yb1 Fe1 C3 85.1(3) yes
C1 Fe1 C3 116.2(4) yes
C2 Fe1 C3 141.3(4) yes
Yb1 Fe1 C4 114.6(3) yes
C1 Fe1 C4 96.2(4) yes
C2 Fe1 C4 161.1(4) yes
C3 Fe1 C4 39.2(3) yes
Yb1 Fe1 C5 150.2(4) yes
C1 Fe1 C5 111.9(4) yes
C2 Fe1 C5 122.6(3) yes
C3 Fe1 C5 65.2(5) yes
C4 Fe1 C5 39.0(3) yes
Yb1 Fe1 C6 130.3(3) yes
C1 Fe1 C6 149.7(4) yes
C2 Fe1 C6 97.0(4) yes
C3 Fe1 C6 65.1(5) yes
C4 Fe1 C6 65.4(6) yes
Yb1 Fe1 C7 93.2(3) yes
C1 Fe1 C7 155.0(4) yes
C2 Fe1 C7 105.6(4) yes
C3 Fe1 C7 39.0(3) yes
C4 Fe1 C7 65.6(5) yes
C5 Fe1 C6 38.9(3) yes
C5 Fe1 C7 65.3(6) yes
C6 Fe1 C7 38.9(3) yes
Yb1 Fe1 C1 78.45(10) yes
Yb1 Fe1 C2 81.74(12) yes
C1 Fe1 C2 96.51(15) yes
Yb1 Fe1 C310 80.3(3) yes
C1 Fe1 C310 129.8(3) yes
C2 Fe1 C310 124.5(3) yes
Yb1 Fe1 C410 100.9(3) yes
C1 Fe1 C410 102.1(3) yes
C2 Fe1 C410 161.4(3) yes
C310 Fe1 C410 39.6(3) yes
Yb1 Fe1 C510 140.5(3) yes
C1 Fe1 C510 105.1(4) yes
C2 Fe1 C510 135.1(4) yes
C310 Fe1 C510 67.3(4) yes
C410 Fe1 C510 39.6(3) yes
Yb1 Fe1 C610 142.2(3) yes
C1 Fe1 C610 137.6(4) yes
C2 Fe1 C610 100.6(4) yes
C310 Fe1 C610 67.3(5) yes
C410 Fe1 C610 65.9(5) yes
Yb1 Fe1 C710 103.0(3) yes
C1 Fe1 C710 167.0(3) yes
C2 Fe1 C710 96.5(3) yes
C310 Fe1 C710 39.5(3) yes
C410 Fe1 C710 64.9(4) yes
C510 Fe1 C610 39.3(3) yes
C510 Fe1 C710 65.4(5) yes
C610 Fe1 C710 39.2(3) yes
Yb1 Fe2 C8 80.98(10) yes
Yb1 Fe2 C9 81.97(12) yes
C8 Fe2 C9 96.77(16) yes
Yb1 Fe2 C10 151.5(4) yes
C8 Fe2 C10 107.1(4) yes
C9 Fe2 C10 122.8(4) yes
Yb1 Fe2 C11 132.8(5) yes
C8 Fe2 C11 145.6(4) yes
C9 Fe2 C11 94.9(6) yes
C10 Fe2 C11 41.0(4) yes
Yb1 Fe2 C12 94.3(6) yes
C8 Fe2 C12 157.2(5) yes
C9 Fe2 C12 104.7(5) yes
C10 Fe2 C12 67.5(8) yes
C11 Fe2 C12 40.7(4) yes
Yb1 Fe2 C13 83.3(4) yes
C8 Fe2 C13 116.8(4) yes
C9 Fe2 C13 140.5(5) yes
C10 Fe2 C13 68.6(5) yes
C11 Fe2 C13 69.5(7) yes
Yb1 Fe2 C14 112.9(4) yes
C8 Fe2 C14 92.9(4) yes
C9 Fe2 C14 163.5(4) yes
C10 Fe2 C14 41.0(3) yes
C11 Fe2 C14 69.9(7) yes
C12 Fe2 C13 40.4(4) yes
C12 Fe2 C14 68.3(7) yes
C13 Fe2 C14 41.1(3) yes
Yb1 Fe2 C8 80.98(10) yes
Yb1 Fe2 C9 81.97(12) yes
C8 Fe2 C9 96.77(16) yes
Yb1 Fe2 C100 137.3(3) yes
C8 Fe2 C100 107.8(3) yes
C9 Fe2 C100 135.5(3) yes
Yb1 Fe2 C110 133.7(3) yes
C8 Fe2 C110 141.9(3) yes
C9 Fe2 C110 102.7(4) yes
C100 Fe2 C110 38.1(3) yes
Yb1 Fe2 C120 95.1(4) yes
C8 Fe2 C120 165.4(3) yes
C9 Fe2 C120 96.6(4) yes
C100 Fe2 C120 65.7(5) yes
C110 Fe2 C120 38.7(3) yes
Yb1 Fe2 C130 76.1(3) yes
C8 Fe2 C130 126.6(3) yes
C9 Fe2 C130 126.1(3) yes
C100 Fe2 C130 65.1(3) yes
C110 Fe2 C130 63.9(5) yes
Yb1 Fe2 C140 99.0(3) yes
C8 Fe2 C140 100.8(2) yes
C9 Fe2 C140 162.3(3) yes
C100 Fe2 C140 38.7(2) yes
C110 Fe2 C140 63.8(4) yes
C120 Fe2 C130 39.1(3) yes
C120 Fe2 C140 65.7(4) yes
C130 Fe2 C140 39.0(2) yes
Yb1 Fe3 C15 73.25(9) yes
Yb1 Fe3 C16 74.69(10) yes
C15 Fe3 C16 96.80(13) yes
Yb1 Fe3 C17 161.0(3) yes
C15 Fe3 C17 123.2(3) yes
C16 Fe3 C17 109.5(3) yes
Yb1 Fe3 C18 136.1(3) yes
C15 Fe3 C18 101.1(4) yes
C16 Fe3 C18 147.9(3) yes
C17 Fe3 C18 38.7(3) yes
Yb1 Fe3 C19 102.7(4) yes
C15 Fe3 C19 112.4(4) yes
C16 Fe3 C19 148.9(4) yes
C17 Fe3 C19 63.8(5) yes
C18 Fe3 C19 37.8(3) yes
Yb1 Fe3 C20 96.4(4) yes
C15 Fe3 C20 147.1(4) yes
C16 Fe3 C20 110.7(4) yes
C17 Fe3 C20 64.7(5) yes
C18 Fe3 C20 64.5(6) yes
Yb1 Fe3 C21 124.7(3) yes
C15 Fe3 C21 161.8(3) yes
C16 Fe3 C21 91.6(4) yes
C17 Fe3 C21 38.6(3) yes
C18 Fe3 C21 64.6(5) yes
C19 Fe3 C20 38.2(3) yes
C19 Fe3 C21 63.8(6) yes
C20 Fe3 C21 38.7(3) yes
Yb1 Fe3 C15 73.25(9) yes
Yb1 Fe3 C16 74.69(10) yes
C15 Fe3 C16 96.80(13) yes
Yb1 Fe3 C170 162.0(4) yes
C15 Fe3 C170 111.7(3) yes
C16 Fe3 C170 120.4(4) yes
Yb1 Fe3 C180 123.6(3) yes
C15 Fe3 C180 96.6(4) yes
C16 Fe3 C180 160.0(3) yes
C170 Fe3 C180 40.1(3) yes
Yb1 Fe3 C190 94.7(4) yes
C15 Fe3 C190 116.7(4) yes
C16 Fe3 C190 140.6(3) yes
C170 Fe3 C190 67.4(5) yes
C180 Fe3 C190 40.0(3) yes
Yb1 Fe3 C200 101.2(5) yes
C15 Fe3 C200 155.7(3) yes
C16 Fe3 C200 104.6(4) yes
C170 Fe3 C200 66.9(6) yes
C180 Fe3 C200 66.2(6) yes
Yb1 Fe3 C210 135.9(4) yes
C15 Fe3 C210 150.8(4) yes
C16 Fe3 C210 94.4(5) yes
C170 Fe3 C210 40.4(3) yes
C180 Fe3 C210 67.1(6) yes
C190 Fe3 C200 39.2(3) yes
C190 Fe3 C210 66.7(6) yes
C200 Fe3 C210 39.4(3) yes
Yb1 Fe4 C22 73.85(10) yes
Yb1 Fe4 C23 73.26(10) yes
C22 Fe4 C23 96.66(13) yes
Yb1 Fe4 C24 127.6(4) yes
C22 Fe4 C24 155.9(4) yes
C23 Fe4 C24 100.2(3) yes
Yb1 Fe4 C25 96.5(2) yes
C22 Fe4 C25 141.6(3) yes
C23 Fe4 C25 116.3(3) yes
C24 Fe4 C25 38.8(2) yes
Yb1 Fe4 C26 96.2(4) yes
C22 Fe4 C26 104.9(3) yes
C23 Fe4 C26 152.4(3) yes
C24 Fe4 C26 65.5(4) yes
C25 Fe4 C26 38.1(2) yes
Yb1 Fe4 C27 129.0(3) yes
C22 Fe4 C27 92.7(4) yes
C23 Fe4 C27 157.6(3) yes
C24 Fe4 C27 65.7(5) yes
C25 Fe4 C27 64.3(5) yes
Yb1 Fe4 C28 162.4(4) yes
C22 Fe4 C28 115.8(4) yes
C23 Fe4 C28 117.9(3) yes
C24 Fe4 C28 40.5(3) yes
C25 Fe4 C28 66.7(4) yes
C26 Fe4 C27 39.1(3) yes
C26 Fe4 C28 67.5(5) yes
C27 Fe4 C28 40.2(3) yes
Yb1 Fe4 C22 73.85(10) yes
Yb1 Fe4 C23 73.26(10) yes
C22 Fe4 C23 96.66(13) yes
Yb1 Fe4 C240 144.0(3) yes
C22 Fe4 C240 141.7(3) yes
C23 Fe4 C240 100.9(3) yes
Yb1 Fe4 C250 107.5(3) yes
C22 Fe4 C250 155.9(3) yes
C23 Fe4 C250 106.8(3) yes
C240 Fe4 C250 38.9(3) yes
Yb1 Fe4 C260 95.8(3) yes
C22 Fe4 C260 117.1(4) yes
C23 Fe4 C260 140.4(4) yes
C240 Fe4 C260 65.7(4) yes
C250 Fe4 C260 39.1(3) yes
Yb1 Fe4 C270 119.6(3) yes
C22 Fe4 C270 92.7(5) yes
C23 Fe4 C270 165.9(4) yes
C240 Fe4 C270 65.5(5) yes
C250 Fe4 C270 65.3(5) yes
Yb1 Fe4 C280 157.9(3) yes
C22 Fe4 C280 105.8(3) yes
C23 Fe4 C280 128.0(3) yes
C240 Fe4 C280 38.0(3) yes
C250 Fe4 C280 63.6(4) yes
C260 Fe4 C270 39.0(3) yes
C260 Fe4 C280 64.2(5) yes
C270 Fe4 C280 38.6(3) yes
Yb2 N1 C29 125.53(19) yes
Yb2 N1 C34 116.52(17) yes
C29 N1 C34 117.9(2) yes
Yb2 N2 C31 124.8(2) yes
Yb2 N2 C46 116.98(18) yes
C31 N2 C46 118.1(2) yes
Yb3 N3 C62 126.0(2) yes
Yb3 N3 C67 115.3(2) yes
C62 N3 C67 118.7(3) yes
Yb3 N4 C64 125.5(2) yes
Yb3 N4 C79 116.81(18) yes
C64 N4 C79 117.7(2) yes
Yb2 O1 C1 138.3(2) yes
Yb3 O3 C8 137.2(2) yes
Yb2 O5 C15 143.2(2) yes
Yb3 O6 C16 129.2(2) yes
Yb2 O7 C22 129.6(2) yes
Yb3 O8 C23 144.9(2) yes
Yb2 O9 C58 128.7(2) yes
Yb2 O9 C61 122.53(19) yes
C58 O9 C61 108.7(3) yes
Yb3 O10 C91 128.0(2) yes
Yb3 O10 C94 122.5(2) yes
C91 O10 C94 109.5(3) yes
O1 C1 Fe1 175.2(3) yes
O2 C2 Fe1 176.1(3) yes
Fe1 C3 C4 70.8(7) yes
Fe1 C3 C7 71.2(7) yes
C4 C3 C7 108.9(11) yes
Fe1 C3 H31 125.4 no
C4 C3 H31 125.8 no
C7 C3 H31 125.3 no
Fe1 C4 C3 70.0(7) yes
Fe1 C4 C5 71.0(8) yes
C3 C4 C5 107.4(12) yes
Fe1 C4 H41 127.6 no
C3 C4 H41 126.0 no
C5 C4 H41 126.5 no
Fe1 C5 C4 70.0(8) yes
Fe1 C5 C6 70.2(9) yes
C4 C5 C6 107.9(14) yes
Fe1 C5 H51 126.8 no
C4 C5 H51 126.1 no
C6 C5 H51 126.0 no
Fe1 C6 C5 70.9(9) yes
Fe1 C6 C7 70.7(8) yes
C5 C6 C7 108.5(14) yes
Fe1 C6 H61 124.6 no
C5 C6 H61 125.2 no
C7 C6 H61 126.3 no
Fe1 C7 C6 70.4(8) yes
Fe1 C7 C3 69.8(7) yes
C6 C7 C3 107.3(12) yes
Fe1 C7 H71 126.2 no
C6 C7 H71 125.9 no
C3 C7 H71 126.8 no
O3 C8 Fe2 175.5(3) yes
O4 C9 Fe2 175.8(4) yes
Fe2 C10 C11 68.6(11) yes
Fe2 C10 C14 68.8(7) yes
C11 C10 C14 108.8(15) yes
Fe2 C10 H101 125.0 no
C11 C10 H101 125.6 no
C14 C10 H101 125.5 no
C10 C11 Fe2 70.4(10) yes
C10 C11 C12 107.0(18) yes
Fe2 C11 C12 72.0(16) yes
C10 C11 H111 126.8 no
Fe2 C11 H111 126.1 no
C12 C11 H111 126.0 no
C11 C12 Fe2 67.3(16) yes
C11 C12 C13 108.1(18) yes
Fe2 C12 C13 67.5(12) yes
C11 C12 H121 125.8 no
Fe2 C12 H121 125.2 no
C13 C12 H121 125.7 no
C12 C13 Fe2 72.1(14) yes
C12 C13 C14 108.5(13) yes
Fe2 C13 C14 69.6(7) yes
C12 C13 H131 125.5 no
Fe2 C13 H131 125.1 no
C14 C13 H131 125.9 no
C10 C14 C13 107.1(12) yes
C10 C14 Fe2 70.2(7) yes
C13 C14 Fe2 69.3(8) yes
C10 C14 H141 126.7 no
C13 C14 H141 126.2 no
Fe2 C14 H141 126.4 no
O5 C15 Fe3 174.9(3) yes
O6 C16 Fe3 171.9(3) yes
Fe3 C17 C18 71.6(7) yes
Fe3 C17 C21 71.2(8) yes
C18 C17 C21 108.4(12) yes
Fe3 C17 H171 125.5 no
C18 C17 H171 125.4 no
C21 C17 H171 126.2 no
Fe3 C18 C17 69.7(7) yes
Fe3 C18 C19 72.6(9) yes
C17 C18 C19 107.7(13) yes
Fe3 C18 H181 126.1 no
C17 C18 H181 125.9 no
C19 C18 H181 126.3 no
Fe3 C19 C18 69.5(9) yes
Fe3 C19 C20 68.2(9) yes
C18 C19 C20 107.8(15) yes
Fe3 C19 H191 126.1 no
C18 C19 H191 126.0 no
C20 C19 H191 126.2 no
Fe3 C20 C19 73.6(10) yes
Fe3 C20 C21 71.3(9) yes
C19 C20 C21 108.4(16) yes
Fe3 C20 H201 125.7 no
C19 C20 H201 126.0 no
C21 C20 H201 125.3 no
Fe3 C21 C20 70.1(10) yes
Fe3 C21 C17 70.3(7) yes
C20 C21 C17 107.5(14) yes
Fe3 C21 H211 126.0 no
C20 C21 H211 126.3 no
C17 C21 H211 126.2 no
O7 C22 Fe4 172.8(3) yes
O8 C23 Fe4 175.7(3) yes
Fe4 C24 C25 74.4(5) yes
Fe4 C24 C28 68.9(7) yes
C25 C24 C28 109.8(10) yes
Fe4 C24 H241 125.2 no
C25 C24 H241 125.3 no
C28 C24 H241 124.8 no
Fe4 C25 C24 66.8(5) yes
Fe4 C25 C26 70.5(7) yes
C24 C25 C26 108.4(10) yes
Fe4 C25 H251 127.0 no
C24 C25 H251 125.5 no
C26 C25 H251 126.0 no
Fe4 C26 C25 71.4(6) yes
Fe4 C26 C27 67.5(9) yes
C25 C26 C27 106.1(11) yes
Fe4 C26 H261 125.6 no
C25 C26 H261 127.0 no
C27 C26 H261 127.0 no
C26 C27 Fe4 73.4(8) yes
C26 C27 C28 111.0(12) yes
Fe4 C27 C28 68.6(8) yes
C26 C27 H271 124.2 no
Fe4 C27 H271 126.0 no
C28 C27 H271 124.8 no
C24 C28 C27 104.7(11) yes
C24 C28 Fe4 70.6(6) yes
C27 C28 Fe4 71.2(9) yes
C24 C28 H281 127.9 no
C27 C28 H281 127.2 no
Fe4 C28 H281 127.0 no
N1 C29 C30 125.0(3) yes
N1 C29 C32 121.4(3) yes
C30 C29 C32 113.6(3) yes
C29 C30 C31 130.8(3) yes
C29 C30 H301 114.0 no
C31 C30 H301 115.1 no
C30 C31 N2 126.2(3) yes
C30 C31 C33 113.3(3) yes
N2 C31 C33 120.5(3) yes
C29 C32 H321 112.2 no
C29 C32 H322 110.0 no
H321 C32 H322 107.7 no
C29 C32 H323 111.2 no
H321 C32 H323 108.7 no
H322 C32 H323 106.9 no
C31 C33 H331 108.2 no
C31 C33 H332 111.4 no
H331 C33 H332 109.0 no
C31 C33 H333 109.3 no
H331 C33 H333 108.9 no
H332 C33 H333 110.0 no
N1 C34 C35 119.8(3) yes
N1 C34 C39 120.3(3) yes
C35 C34 C39 119.8(3) yes
C34 C35 C36 119.5(3) yes
C34 C35 C40 122.3(3) yes
C36 C35 C40 118.2(3) yes
C35 C36 C37 120.4(3) yes
C35 C36 H361 118.9 no
C37 C36 H361 120.7 no
C36 C37 C38 120.2(3) yes
C36 C37 H371 120.5 no
C38 C37 H371 119.3 no
C37 C38 C39 121.1(4) yes
C37 C38 H381 120.8 no
C39 C38 H381 118.1 no
C34 C39 C38 118.8(3) yes
C34 C39 C43 121.8(3) yes
C38 C39 C43 119.4(3) yes
C35 C40 C41 111.9(3) yes
C35 C40 C42 111.5(4) yes
C41 C40 C42 108.5(4) yes
C35 C40 H401 109.3 no
C41 C40 H401 107.6 no
C42 C40 H401 108.0 no
C40 C41 H411 110.4 no
C40 C41 H412 109.3 no
H411 C41 H412 108.4 no
C40 C41 H413 109.9 no
H411 C41 H413 109.1 no
H412 C41 H413 109.7 no
C40 C42 H421 110.9 no
C40 C42 H422 110.0 no
H421 C42 H422 108.7 no
C40 C42 H423 109.9 no
H421 C42 H423 108.7 no
H422 C42 H423 108.6 no
C39 C43 C44 113.3(3) yes
C39 C43 C45 111.7(4) yes
C44 C43 C45 109.4(3) yes
C39 C43 H431 107.9 no
C44 C43 H431 106.2 no
C45 C43 H431 108.0 no
C43 C44 H441 108.3 no
C43 C44 H442 109.4 no
H441 C44 H442 109.8 no
C43 C44 H443 109.8 no
H441 C44 H443 109.6 no
H442 C44 H443 109.9 no
C43 C45 H451 111.0 no
C43 C45 H452 109.9 no
H451 C45 H452 109.0 no
C43 C45 H453 109.0 no
H451 C45 H453 109.5 no
H452 C45 H453 108.4 no
N2 C46 C47 118.9(3) yes
N2 C46 C519 120.4(3) yes
C47 C46 C519 120.6(3) yes
C46 C47 C48 118.4(3) yes
C46 C47 C52 123.1(3) yes
C48 C47 C52 118.4(3) yes
C47 C48 C49 120.9(3) yes
C47 C48 H481 119.1 no
C49 C48 H481 120.0 no
C48 C49 C509 120.3(3) yes
C48 C49 H491 119.9 no
C509 C49 H491 119.9 no
C47 C52 C53 110.4(3) yes
C47 C52 C54 112.7(3) yes
C53 C52 C54 109.8(3) yes
C47 C52 H521 108.4 no
C53 C52 H521 108.2 no
C54 C52 H521 107.1 no
C52 C53 H531 108.3 no
C52 C53 H532 108.6 no
H531 C53 H532 110.4 no
C52 C53 H533 110.4 no
H531 C53 H533 109.9 no
H532 C53 H533 109.2 no
C52 C54 H541 108.3 no
C52 C54 H542 107.6 no
H541 C54 H542 110.3 no
C52 C54 H543 110.7 no
H541 C54 H543 109.7 no
H542 C54 H543 110.2 no
C56 C55 C57 109.2(3) yes
C56 C55 C519 114.4(3) yes
C57 C55 C519 110.9(3) yes
C56 C55 H551 106.3 no
C57 C55 H551 108.3 no
C519 C55 H551 107.4 no
C55 C56 H561 110.5 no
C55 C56 H562 110.3 no
H561 C56 H562 109.0 no
C55 C56 H563 109.1 no
H561 C56 H563 109.1 no
H562 C56 H563 108.9 no
C55 C57 H571 110.5 no
C55 C57 H572 109.6 no
H571 C57 H572 107.6 no
C55 C57 H573 110.8 no
H571 C57 H573 109.4 no
H572 C57 H573 108.9 no
O9 C58 C59 105.7(3) yes
O9 C58 H581 109.3 no
C59 C58 H581 112.7 no
O9 C58 H582 110.4 no
C59 C58 H582 110.8 no
H581 C58 H582 107.9 no
C58 C59 C60 100.9(3) yes
C58 C59 H591 111.7 no
C60 C59 H591 112.2 no
C58 C59 H592 112.4 no
C60 C59 H592 109.8 no
H591 C59 H592 109.6 no
C59 C60 C61 100.2(3) yes
C59 C60 H601 111.4 no
C61 C60 H601 111.4 no
C59 C60 H602 110.6 no
C61 C60 H602 111.5 no
H601 C60 H602 111.2 no
C60 C61 O9 104.6(3) yes
C60 C61 H611 111.1 no
O9 C61 H611 110.3 no
C60 C61 H612 112.4 no
O9 C61 H612 110.6 no
H611 C61 H612 107.8 no
N3 C62 C63 124.6(3) yes
N3 C62 C65 121.6(3) yes
C63 C62 C65 113.8(3) yes
C62 C63 C64 132.2(3) yes
C62 C63 H631 113.8 no
C64 C63 H631 113.9 no
C63 C64 N4 124.4(3) yes
C63 C64 C66 115.3(3) yes
N4 C64 C66 120.3(3) yes
C62 C65 H651 108.9 no
C62 C65 H652 110.0 no
H651 C65 H652 108.9 no
C62 C65 H653 109.4 no
H651 C65 H653 110.0 no
H652 C65 H653 109.7 no
C64 C66 H661 110.1 no
C64 C66 H662 109.8 no
H661 C66 H662 108.7 no
C64 C66 H663 110.2 no
H661 C66 H663 108.4 no
H662 C66 H663 109.6 no
N3 C67 C68 119.9(3) yes
N3 C67 C72 120.2(4) yes
C68 C67 C72 119.8(3) yes
C67 C68 C69 119.5(4) yes
C67 C68 C73 122.6(3) yes
C69 C68 C73 117.9(4) yes
C68 C69 C70 121.2(4) yes
C68 C69 H691 119.0 no
C70 C69 H691 119.8 no
C69 C70 C71 119.7(4) yes
C69 C70 H701 120.1 no
C71 C70 H701 120.2 no
C70 C71 C72 121.5(4) yes
C70 C71 H711 120.2 no
C72 C71 H711 118.3 no
C71 C72 C67 118.3(4) yes
C71 C72 C76 120.0(4) yes
C67 C72 C76 121.6(3) yes
C68 C73 C74 110.7(4) yes
C68 C73 C75 111.0(5) yes
C74 C73 C75 111.5(4) yes
C68 C73 H731 108.8 no
C74 C73 H731 107.2 no
C75 C73 H731 107.7 no
C73 C74 H741 108.8 no
C73 C74 H742 110.3 no
H741 C74 H742 108.8 no
C73 C74 H743 110.3 no
H741 C74 H743 109.4 no
H742 C74 H743 109.2 no
C73 C75 H751 109.7 no
C73 C75 H752 109.8 no
H751 C75 H752 110.1 no
C73 C75 H753 108.6 no
H751 C75 H753 109.5 no
H752 C75 H753 109.0 no
C72 C76 C77 113.7(4) yes
C72 C76 C78 111.9(4) yes
C77 C76 C78 108.8(4) yes
C72 C76 H761 107.1 no
C77 C76 H761 108.4 no
C78 C76 H761 106.6 no
C76 C77 H771 109.0 no
C76 C77 H772 109.9 no
H771 C77 H772 109.1 no
C76 C77 H773 110.0 no
H771 C77 H773 109.5 no
H772 C77 H773 109.3 no
C76 C78 H781 110.3 no
C76 C78 H782 110.6 no
H781 C78 H782 110.3 no
C76 C78 H783 108.5 no
H781 C78 H783 108.2 no
H782 C78 H783 108.7 no
N4 C79 C80 120.4(3) yes
N4 C79 C84 120.0(3) yes
C80 C79 C84 119.5(3) yes
C79 C80 C81 119.1(3) yes
C79 C80 C85 122.0(3) yes
C81 C80 C85 118.9(3) yes
C80 C81 C82 120.8(4) yes
C80 C81 H811 119.8 no
C82 C81 H811 119.4 no
C81 C82 C83 120.0(3) yes
C81 C82 H821 120.4 no
C83 C82 H821 119.6 no
C82 C83 C84 121.0(3) yes
C82 C83 H831 119.4 no
C84 C83 H831 119.7 no
C79 C84 C83 119.6(3) yes
C79 C84 C88 121.2(3) yes
C83 C84 C88 119.1(3) yes
C80 C85 C86 110.7(3) yes
C80 C85 C87 112.4(3) yes
C86 C85 C87 108.7(4) yes
C80 C85 H851 108.5 no
C86 C85 H851 108.0 no
C87 C85 H851 108.5 no
C85 C86 H861 111.1 no
C85 C86 H862 108.3 no
H861 C86 H862 109.1 no
C85 C86 H863 108.7 no
H861 C86 H863 109.5 no
H862 C86 H863 110.0 no
C85 C87 H871 110.0 no
C85 C87 H872 109.2 no
H871 C87 H872 109.5 no
C85 C87 H873 109.1 no
H871 C87 H873 109.8 no
H872 C87 H873 109.2 no
C84 C88 C89 113.1(3) yes
C84 C88 C90 111.1(3) yes
C89 C88 C90 109.7(3) yes
C84 C88 H881 107.7 no
C89 C88 H881 108.0 no
C90 C88 H881 107.1 no
C88 C89 H891 110.7 no
C88 C89 H892 110.8 no
H891 C89 H892 108.9 no
C88 C89 H893 109.3 no
H891 C89 H893 109.0 no
H892 C89 H893 107.9 no
C88 C90 H901 110.5 no
C88 C90 H902 109.1 no
H901 C90 H902 109.4 no
C88 C90 H903 109.5 no
H901 C90 H903 108.5 no
H902 C90 H903 109.9 no
O10 C91 C92 105.4(3) yes
O10 C91 H911 111.0 no
C92 C91 H911 112.1 no
O10 C91 H912 109.0 no
C92 C91 H912 110.4 no
H911 C91 H912 109.0 no
C91 C92 C93 103.9(4) yes
C91 C92 H921 110.4 no
C93 C92 H921 109.9 no
C91 C92 H922 111.5 no
C93 C92 H922 111.7 no
H921 C92 H922 109.3 no
C92 C93 C94 100.1(4) yes
C92 C93 H931 110.7 no
C94 C93 H931 112.2 no
C92 C93 H932 112.4 no
C94 C93 H932 112.4 no
H931 C93 H932 108.9 no
C93 C94 O10 104.7(3) yes
C93 C94 H941 111.5 no
O10 C94 H941 110.4 no
C93 C94 H942 111.5 no
O10 C94 H942 110.1 no
H941 C94 H942 108.6 no
Fe2 C100 C110 71.9(8) yes
Fe2 C100 C140 69.0(5) yes
C110 C100 C140 106.6(10) yes
Fe2 C100 H1001 127.2 no
C110 C100 H1001 126.3 no
C140 C100 H1001 126.9 no
Fe2 C110 C100 70.0(7) yes
Fe2 C110 C120 67.8(11) yes
C100 C110 C120 109.1(13) yes
Fe2 C110 H1101 125.0 no
C100 C110 H1101 125.6 no
C120 C110 H1101 125.2 no
Fe2 C120 C110 73.5(10) yes
Fe2 C120 C130 71.7(8) yes
C110 C120 C130 107.1(12) yes
Fe2 C120 H1201 125.8 no
C110 C120 H1201 126.7 no
C130 C120 H1201 125.8 no
Fe2 C130 C120 69.2(9) yes
Fe2 C130 C140 69.6(5) yes
C120 C130 C140 107.5(9) yes
Fe2 C130 H1301 127.2 no
C120 C130 H1301 127.7 no
C140 C130 H1301 124.8 no
Fe2 C140 C130 71.4(5) yes
Fe2 C140 C100 72.3(5) yes
C130 C140 C100 109.2(8) yes
Fe2 C140 H1401 125.7 no
C130 C140 H1401 125.9 no
C100 C140 H1401 124.7 no
Fe3 C170 C180 69.3(7) yes
Fe3 C170 C210 69.2(9) yes
C180 C170 C210 106.0(12) yes
Fe3 C170 H1701 126.6 no
C180 C170 H1701 126.9 no
C210 C170 H1701 127.1 no
C170 C180 Fe3 70.6(7) yes
C170 C180 C190 109.7(13) yes
Fe3 C180 C190 72.2(7) yes
C170 C180 H1801 124.9 no
Fe3 C180 H1801 125.7 no
C190 C180 H1801 125.3 no
Fe3 C190 C180 67.8(7) yes
Fe3 C190 C200 71.4(9) yes
C180 C190 C200 107.0(15) yes
Fe3 C190 H1901 127.7 no
C180 C190 H1901 126.5 no
C200 C190 H1901 126.4 no
Fe3 C200 C190 69.5(8) yes
Fe3 C200 C210 67.1(10) yes
C190 C200 C210 107.6(16) yes
Fe3 C200 H2001 126.6 no
C190 C200 H2001 125.9 no
C210 C200 H2001 126.5 no
C170 C210 C200 109.5(14) yes
C170 C210 Fe3 70.4(8) yes
C200 C210 Fe3 73.5(11) yes
C170 C210 H2101 125.3 no
C200 C210 H2101 125.1 no
Fe3 C210 H2101 124.4 no
Fe4 C240 C250 68.7(6) yes
Fe4 C240 C280 71.5(8) yes
C250 C240 C280 105.7(11) yes
Fe4 C240 H2401 128.0 no
C250 C240 H2401 126.7 no
C280 C240 H2401 127.3 no
Fe4 C250 C240 72.4(6) yes
Fe4 C250 C260 70.4(6) yes
C240 C250 C260 109.5(9) yes
Fe4 C250 H2501 125.7 no
C240 C250 H2501 125.6 no
C260 C250 H2501 124.9 no
Fe4 C260 C250 70.5(6) yes
Fe4 C260 C270 70.4(9) yes
C250 C260 C270 107.4(11) yes
Fe4 C260 H2601 125.7 no
C250 C260 H2601 126.3 no
C270 C260 H2601 126.2 no
Fe4 C270 C260 70.6(9) yes
Fe4 C270 C280 73.1(9) yes
C260 C270 C280 107.4(13) yes
Fe4 C270 H2701 126.2 no
C260 C270 H2701 126.4 no
C280 C270 H2701 125.9 no
Fe4 C280 C270 68.3(9) yes
Fe4 C280 C240 70.5(7) yes
C270 C280 C240 109.8(13) yes
Fe4 C280 H2801 126.0 no
C270 C280 H2801 125.4 no
C240 C280 H2801 124.8 no
Fe1 C310 C410 68.6(6) yes
Fe1 C310 C710 69.6(6) yes
C410 C310 C710 103.9(10) yes
Fe1 C310 H3101 128.3 no
C410 C310 H3101 128.1 no
C710 C310 H3101 127.9 no
C310 C410 Fe1 71.8(6) yes
C310 C410 C510 111.1(10) yes
Fe1 C410 C510 71.4(6) yes
C310 C410 H4101 125.0 no
Fe1 C410 H4101 125.0 no
C510 C410 H4101 123.9 no
C49 C509 C519 121.3(3) yes
C49 C509 H5091 119.6 no
C519 C509 H5091 119.0 no
Fe1 C510 C410 69.0(6) yes
Fe1 C510 C610 70.6(8) yes
C410 C510 C610 107.0(12) yes
Fe1 C510 H5101 124.8 no
C410 C510 H5101 126.3 no
C610 C510 H5101 126.7 no
C55 C519 C46 121.8(3) yes
C55 C519 C509 119.8(3) yes
C46 C519 C509 118.4(3) yes
Fe1 C610 C510 70.1(8) yes
Fe1 C610 C710 69.8(7) yes
C510 C610 C710 106.8(13) yes
Fe1 C610 H6101 126.5 no
C510 C610 H6101 126.5 no
C710 C610 H6101 126.7 no
Fe1 C710 C310 70.9(6) yes
Fe1 C710 C610 70.9(8) yes
C310 C710 C610 111.3(12) yes
Fe1 C710 H7101 124.4 no
C310 C710 H7101 124.2 no
C610 C710 H7101 124.5 no
C801 C800 H8001 108.7 no
C801 C800 H8002 108.7 no
H8001 C800 H8002 110.5 no
C801 C800 H8003 108.6 no
H8001 C800 H8003 109.9 no
H8002 C800 H8003 110.4 no
C800 C801 C802 113.2(9) yes
C800 C801 H8011 108.5 no
C802 C801 H8011 109.1 no
C800 C801 H8012 109.2 no
C802 C801 H8012 108.1 no
H8011 C801 H8012 108.8 no
C801 C802 C803 118.9(8) yes
C801 C802 H8021 107.1 no
C803 C802 H8021 107.2 no
C801 C802 H8022 107.7 no
C803 C802 H8022 106.4 no
H8021 C802 H8022 109.4 no
C802 C803 C804 117.3(8) yes
C802 C803 H8031 107.5 no
C804 C803 H8031 107.3 no
C802 C803 H8032 107.3 no
C804 C803 H8032 107.6 no
H8031 C803 H8032 109.7 no
C803 C804 H8041 110.0 no
C803 C804 H8042 109.5 no
H8041 C804 H8042 109.5 no
C803 C804 H8043 109.0 no
H8041 C804 H8043 108.8 no
H8042 C804 H8043 110.0 no
C806 C805 H8051 106.2 no
C806 C805 H8052 106.5 no
H8051 C805 H8052 110.2 no
C806 C805 H8053 113.2 no
H8051 C805 H8053 110.1 no
H8052 C805 H8053 110.6 no
C805 C806 C807 117.9(10) yes
C805 C806 H8061 109.0 no
C807 C806 H8061 109.3 no
C805 C806 H8062 104.7 no
C807 C806 H8062 106.3 no
H8061 C806 H8062 109.3 no
C806 C807 C808 114.0(9) yes
C806 C807 H8071 111.4 no
C808 C807 H8071 109.2 no
C806 C807 H8072 105.9 no
C808 C807 H8072 107.7 no
H8071 C807 H8072 108.4 no
C807 C808 C809 117.9(10) yes
C807 C808 H8081 106.8 no
C809 C808 H8081 107.1 no
C807 C808 H8082 109.0 no
C809 C808 H8082 106.6 no
H8081 C808 H8082 109.2 no
C808 C809 H8091 106.6 no
C808 C809 H8092 108.7 no
H8091 C809 H8092 109.7 no
C808 C809 H8093 112.4 no
H8091 C809 H8093 109.7 no
H8092 C809 H8093 109.7 no
C811 C810 H8101 109.2 no
C811 C810 H8102 110.5 no
H8101 C810 H8102 108.9 no
C811 C810 H8103 110.0 no
H8101 C810 H8103 109.1 no
H8102 C810 H8103 109.1 no
C810 C811 C812 110.5(6) yes
C810 C811 H8111 108.7 no
C812 C811 H8111 108.1 no
C810 C811 H8112 110.0 no
C812 C811 H8112 109.8 no
H8111 C811 H8112 109.7 no
C811 C812 C813 113.7(6) yes
C811 C812 H8121 109.0 no
C813 C812 H8121 107.7 no
C811 C812 H8122 108.0 no
C813 C812 H8122 108.4 no
H8121 C812 H8122 110.0 no
C812 C813 C814 111.7(7) yes
C812 C813 H8131 109.2 no
C814 C813 H8131 109.5 no
C812 C813 H8132 109.1 no
C814 C813 H8132 108.4 no
H8131 C813 H8132 108.9 no
C813 C814 H8141 108.7 no
C813 C814 H8142 110.4 no
H8141 C814 H8142 109.4 no
C813 C814 H8143 109.8 no
H8141 C814 H8143 109.3 no
H8142 C814 H8143 109.3 no

loop_
_geom_bond_atom_site_label_1
_geom_bond_atom_site_label_2
_geom_bond_distance
_geom_bond_publ_flag
Yb1 Fe1 2.9961(5) yes
Yb1 Fe2 2.9758(5) yes
Yb1 Fe3 3.1702(5) yes
Yb1 Fe4 3.1498(5) yes
Yb2 N1 2.386(2) yes
Yb2 N2 2.387(2) yes
Yb2 O1 2.420(2) yes
Yb2 O5 2.457(2) yes
Yb2 O7 2.484(2) yes
Yb2 O9 2.400(2) yes
Yb3 N3 2.383(3) yes
Yb3 N4 2.407(2) yes
Yb3 O3 2.424(2) yes
Yb3 O6 2.503(2) yes
Yb3 O8 2.444(2) yes
Yb3 O10 2.398(2) yes
Fe1 C1 1.710(3) yes
Fe1 C2 1.739(4) yes
Fe1 C3 2.089(12) yes
Fe1 C4 2.100(11) yes
Fe1 C5 2.112(16) yes
Fe1 C6 2.104(15) yes
Fe1 C7 2.108(13) yes
Fe1 C1 1.710(3) yes
Fe1 C2 1.739(4) yes
Fe1 C310 2.114(11) yes
Fe1 C410 2.072(9) yes
Fe1 C510 2.104(12) yes
Fe1 C610 2.111(15) yes
Fe1 C710 2.096(11) yes
Fe2 C8 1.715(3) yes
Fe2 C9 1.729(4) yes
Fe2 C10 2.062(13) yes
Fe2 C11 2.04(2) yes
Fe2 C12 2.10(3) yes
Fe2 C13 2.040(15) yes
Fe2 C14 2.044(13) yes
Fe2 C8 1.715(3) yes
Fe2 C9 1.729(4) yes
Fe2 C100 2.153(10) yes
Fe2 C110 2.177(16) yes
Fe2 C120 2.102(18) yes
Fe2 C130 2.135(9) yes
Fe2 C140 2.110(8) yes
Fe3 C15 1.721(3) yes
Fe3 C16 1.706(3) yes
Fe3 C17 2.114(12) yes
Fe3 C18 2.138(13) yes
Fe3 C19 2.178(17) yes
Fe3 C20 2.110(17) yes
Fe3 C21 2.125(15) yes
Fe3 C15 1.721(3) yes
Fe3 C16 1.706(3) yes
Fe3 C170 2.079(12) yes
Fe3 C180 2.062(12) yes
Fe3 C190 2.121(13) yes
Fe3 C200 2.146(19) yes
Fe3 C210 2.062(17) yes
Fe4 C22 1.702(3) yes
Fe4 C23 1.713(3) yes
Fe4 C24 2.064(9) yes
Fe4 C25 2.163(8) yes
Fe4 C26 2.151(13) yes
Fe4 C27 2.075(16) yes
Fe4 C28 2.041(13) yes
Fe4 C22 1.702(3) yes
Fe4 C23 1.713(3) yes
Fe4 C240 2.153(11) yes
Fe4 C250 2.105(9) yes
Fe4 C260 2.105(12) yes
Fe4 C270 2.103(18) yes
Fe4 C280 2.166(13) yes
N1 C29 1.319(4) yes
N1 C34 1.438(4) yes
N2 C31 1.319(4) yes
N2 C46 1.437(4) yes
N3 C62 1.322(4) yes
N3 C67 1.444(4) yes
N4 C64 1.340(4) yes
N4 C79 1.437(4) yes
O1 C1 1.188(4) yes
O2 C2 1.164(5) yes
O3 C8 1.185(4) yes
O4 C9 1.165(5) yes
O5 C15 1.179(4) yes
O6 C16 1.188(4) yes
O7 C22 1.191(4) yes
O8 C23 1.190(4) yes
O9 C58 1.454(4) yes
O9 C61 1.448(4) yes
O10 C91 1.465(4) yes
O10 C94 1.454(4) yes
C3 C4 1.404(9) yes
C3 C7 1.401(9) yes
C3 H31 0.976 no
C4 C5 1.405(8) yes
C4 H41 0.974 no
C5 C6 1.404(9) yes
C5 H51 0.986 no
C6 C7 1.402(9) yes
C6 H61 0.979 no
C7 H71 0.981 no
C10 C11 1.436(9) yes
C10 C14 1.439(9) yes
C10 H101 0.977 no
C11 C12 1.440(9) yes
C11 H111 0.981 no
C12 C13 1.430(9) yes
C12 H121 0.981 no
C13 C14 1.434(9) yes
C13 H131 0.983 no
C14 H141 0.976 no
C17 C18 1.408(8) yes
C17 C21 1.400(8) yes
C17 H171 0.977 no
C18 C19 1.400(9) yes
C18 H181 0.982 no
C19 C20 1.405(9) yes
C19 H191 0.982 no
C20 C21 1.402(9) yes
C20 H201 0.981 no
C21 H211 0.985 no
C24 C25 1.407(8) yes
C24 C28 1.421(9) yes
C24 H241 0.979 no
C25 C26 1.407(7) yes
C25 H251 0.968 no
C26 C27 1.416(9) yes
C26 H261 0.986 no
C27 C28 1.414(8) yes
C27 H271 0.981 no
C28 H281 0.984 no
C29 C30 1.414(4) yes
C29 C32 1.525(4) yes
C30 C31 1.408(5) yes
C30 H301 0.940 no
C31 C33 1.524(4) yes
C32 H321 0.955 no
C32 H322 0.947 no
C32 H323 0.958 no
C33 H331 0.954 no
C33 H332 0.967 no
C33 H333 0.956 no
C34 C35 1.402(5) yes
C34 C39 1.412(5) yes
C35 C36 1.404(5) yes
C35 C40 1.521(5) yes
C36 C37 1.379(6) yes
C36 H361 0.926 no
C37 C38 1.381(6) yes
C37 H371 0.929 no
C38 C39 1.399(5) yes
C38 H381 0.928 no
C39 C43 1.526(5) yes
C40 C41 1.528(6) yes
C40 C42 1.552(7) yes
C40 H401 0.980 no
C41 H411 0.960 no
C41 H412 0.967 no
C41 H413 0.951 no
C42 H421 0.965 no
C42 H422 0.964 no
C42 H423 0.966 no
C43 C44 1.515(6) yes
C43 C45 1.514(6) yes
C43 H431 0.989 no
C44 H441 0.962 no
C44 H442 0.966 no
C44 H443 0.971 no
C45 H451 0.970 no
C45 H452 0.950 no
C45 H453 0.962 no
C46 C47 1.413(4) yes
C46 C519 1.413(4) yes
C47 C48 1.404(5) yes
C47 C52 1.512(5) yes
C48 C49 1.381(6) yes
C48 H481 0.941 no
C49 C509 1.378(6) yes
C49 H491 0.937 no
C52 C53 1.522(6) yes
C52 C54 1.524(5) yes
C52 H521 0.980 no
C53 H531 0.960 no
C53 H532 0.951 no
C53 H533 0.969 no
C54 H541 0.960 no
C54 H542 0.959 no
C54 H543 0.951 no
C55 C56 1.526(5) yes
C55 C57 1.534(5) yes
C55 C519 1.517(5) yes
C55 H551 0.979 no
C56 H561 0.961 no
C56 H562 0.965 no
C56 H563 0.961 no
C57 H571 0.965 no
C57 H572 0.964 no
C57 H573 0.959 no
C58 C59 1.510(6) yes
C58 H581 0.979 no
C58 H582 0.958 no
C59 C60 1.531(7) yes
C59 H591 0.974 no
C59 H592 0.976 no
C60 C61 1.524(5) yes
C60 H601 0.979 no
C60 H602 0.987 no
C61 H611 0.948 no
C61 H612 0.967 no
C62 C63 1.414(5) yes
C62 C65 1.526(4) yes
C63 C64 1.399(5) yes
C63 H631 0.941 no
C64 C66 1.515(4) yes
C65 H651 0.952 no
C65 H652 0.962 no
C65 H653 0.959 no
C66 H661 0.965 no
C66 H662 0.962 no
C66 H663 0.960 no
C67 C68 1.398(6) yes
C67 C72 1.409(5) yes
C68 C69 1.399(5) yes
C68 C73 1.500(7) yes
C69 C70 1.370(6) yes
C69 H691 0.943 no
C70 C71 1.369(6) yes
C70 H701 0.948 no
C71 C72 1.410(5) yes
C71 H711 0.937 no
C72 C76 1.498(7) yes
C73 C74 1.517(9) yes
C73 C75 1.543(8) yes
C73 H731 0.984 no
C74 H741 0.957 no
C74 H742 0.959 no
C74 H743 0.962 no
C75 H751 0.969 no
C75 H752 0.957 no
C75 H753 0.962 no
C76 C77 1.540(6) yes
C76 C78 1.519(6) yes
C76 H761 0.985 no
C77 H771 0.965 no
C77 H772 0.963 no
C77 H773 0.966 no
C78 H781 0.959 no
C78 H782 0.966 no
C78 H783 0.958 no
C79 C80 1.413(5) yes
C79 C84 1.406(4) yes
C80 C81 1.391(5) yes
C80 C85 1.519(5) yes
C81 C82 1.389(6) yes
C81 H811 0.936 no
C82 C83 1.375(6) yes
C82 H821 0.941 no
C83 C84 1.387(5) yes
C83 H831 0.937 no
C84 C88 1.528(5) yes
C85 C86 1.522(6) yes
C85 C87 1.532(6) yes
C85 H851 0.967 no
C86 H861 0.963 no
C86 H862 0.960 no
C86 H863 0.964 no
C87 H871 0.960 no
C87 H872 0.948 no
C87 H873 0.964 no
C88 C89 1.528(6) yes
C88 C90 1.512(6) yes
C88 H881 0.978 no
C89 H891 0.957 no
C89 H892 0.954 no
C89 H893 0.954 no
C90 H901 0.958 no
C90 H902 0.959 no
C90 H903 0.960 no
C91 C92 1.497(6) yes
C91 H911 0.970 no
C91 H912 0.973 no
C92 C93 1.541(7) yes
C92 H921 0.968 no
C92 H922 0.970 no
C93 C94 1.525(6) yes
C93 H931 0.970 no
C93 H932 0.973 no
C94 H941 0.977 no
C94 H942 0.967 no
C100 C110 1.413(8) yes
C100 C140 1.412(8) yes
C100 H1001 0.971 no
C110 C120 1.421(8) yes
C110 H1101 0.974 no
C120 C130 1.417(8) yes
C120 H1201 0.986 no
C130 C140 1.416(7) yes
C130 H1301 0.982 no
C140 H1401 0.983 no
C170 C180 1.421(8) yes
C170 C210 1.431(8) yes
C170 H1701 0.983 no
C180 C190 1.430(8) yes
C180 H1801 0.978 no
C190 C200 1.431(8) yes
C190 H1901 0.976 no
C200 C210 1.420(9) yes
C200 H2001 0.984 no
C210 H2101 0.983 no
C240 C250 1.418(8) yes
C240 C280 1.406(8) yes
C240 H2401 0.974 no
C250 C260 1.410(8) yes
C250 H2501 0.978 no
C260 C270 1.405(9) yes
C260 H2601 0.979 no
C270 C280 1.411(8) yes
C270 H2701 0.982 no
C280 H2801 0.984 no
C310 C410 1.419(8) yes
C310 C710 1.422(8) yes
C310 H3101 0.982 no
C410 C510 1.415(8) yes
C410 H4101 0.981 no
C509 C519 1.398(5) yes
C509 H5091 0.926 no
C510 C610 1.416(9) yes
C510 H5101 0.981 no
C610 C710 1.413(8) yes
C610 H6101 0.981 no
C710 H7101 0.981 no
C800 C801 1.458(8) yes
C800 H8001 0.965 no
C800 H8002 0.965 no
C800 H8003 0.967 no
C801 C802 1.462(8) yes
C801 H8011 0.968 no
C801 H8012 0.971 no
C802 C803 1.459(8) yes
C802 H8021 0.971 no
C802 H8022 0.959 no
C803 C804 1.458(8) yes
C803 H8031 0.970 no
C803 H8032 0.967 no
C804 H8041 0.949 no
C804 H8042 0.951 no
C804 H8043 0.949 no
C805 C806 1.507(9) yes
C805 H8051 0.957 no
C805 H8052 0.949 no
C805 H8053 0.954 no
C806 C807 1.502(9) yes
C806 H8061 0.969 no
C806 H8062 0.975 no
C807 C808 1.501(9) yes
C807 H8071 0.965 no
C807 H8072 0.967 no
C808 C809 1.483(9) yes
C808 H8081 0.967 no
C808 H8082 0.971 no
C809 H8091 0.953 no
C809 H8092 0.953 no
C809 H8093 0.951 no
C810 C811 1.518(8) yes
C810 H8101 0.953 no
C810 H8102 0.948 no
C810 H8103 0.963 no
C811 C812 1.510(8) yes
C811 H8111 0.966 no
C811 H8112 0.970 no
C812 C813 1.522(8) yes
C812 H8121 0.967 no
C812 H8122 0.961 no
C813 C814 1.501(8) yes
C813 H8131 0.969 no
C813 H8132 0.970 no
C814 H8141 0.958 no
C814 H8142 0.950 no
C814 H8143 0.950 no
